data_7133845
loop_
_publ_author_name
'Das, Sujit'
'Suthar, Sonam'
'Francis, Maria'
'Ghosh, Saurav'
'Mondal, Sangita'
'Kumar, Sunil'
'Mondal, Kartik Chandra'

_publ_section_title
;
 Isolation and Characterization of a Blue Coloured Three Coordinate
 Cu(I)-Radical Complex with a S3 Donor Set
;
_journal_name_full 'Chemical Communications'
_journal_paper_doi 10.1039/D4CC03777D
_journal_year 2024
_chemical_formula_sum 'C108 H139 Cu2 N8 S8'
_chemical_formula_weight 1932.82
_space_group_crystal_system monoclinic
_space_group_IT_number 14
_space_group_name_Hall '-P 2ybc'
_space_group_name_H-M_alt 'P 1 21/c 1'
_atom_sites_solution_hydrogens geom
_audit_update_record
;
2024-07-23 deposited with the CCDC.	2024-10-04 downloaded from the CCDC.
;
_cell_angle_alpha 90
_cell_angle_beta 98.274(2)
_cell_angle_gamma 90
_cell_formula_units_Z 4
_cell_length_a 15.3152(8)
_cell_length_b 40.9418(19)
_cell_length_c 20.7779(10)
_cell_measurement_reflns_used 9155
_cell_measurement_temperature 100.(2)
_cell_measurement_theta_max 19.4780
_cell_measurement_theta_min 2.2222
_cell_volume 12892.8(11)
_computing_cell_refinement 'SAINT V8.40B (Bruker AXS LLC, 2019)'
_computing_data_reduction 'SAINT V8.40B (Bruker AXS LLC, 2019)'
_computing_molecular_graphics 'shelXle (C.B. Huebschle, rev 1380)'
_computing_structure_refinement 'SHELXL-2019/1 (Sheldrick, 2019)'
_computing_structure_solution 'XT, VERSION 2018/2'
_diffrn_ambient_temperature 100.(2)
_diffrn_detector_area_resol_mean 7.3910
_diffrn_measured_fraction_theta_full 0.995
_diffrn_measured_fraction_theta_max 0.995
_diffrn_measurement_device_type 'Bruker D8 Venture'
_diffrn_measurement_method '\f and \w scan'
_diffrn_radiation_type MoK\a
_diffrn_radiation_wavelength 0.71073
_diffrn_reflns_av_R_equivalents 0.1214
_diffrn_reflns_av_unetI/netI 0.0626
_diffrn_reflns_limit_h_max 18
_diffrn_reflns_limit_h_min -18
_diffrn_reflns_limit_k_max 48
_diffrn_reflns_limit_k_min -48
_diffrn_reflns_limit_l_max 23
_diffrn_reflns_limit_l_min -24
_diffrn_reflns_number 347138
_diffrn_reflns_theta_full 25.10
_diffrn_reflns_theta_max 25.10
_diffrn_reflns_theta_min 1.79
_exptl_absorpt_coefficient_mu 0.500
_exptl_absorpt_correction_T_max 0.93
_exptl_absorpt_correction_T_min 0.88
_exptl_absorpt_correction_type multi-scan
_exptl_absorpt_process_details
;
Krause, L., Herbst-Irmer, R., Sheldrick, G. M., Stalke, D. (2015).
"Comparison of silver and molybdenum microfocus X-ray sources for
single-crystal structure determination"
J. Appl. Cryst. 48, 3-10.
doi:10.1107/S1600576714022985
;
_exptl_crystal_colour 'Dark blue'
_exptl_crystal_density_diffrn 0.996
_exptl_crystal_density_method 'not measured'
_exptl_crystal_description Needle
_exptl_crystal_F_000 4116
_exptl_crystal_size_max 0.400
_exptl_crystal_size_mid 0.388
_exptl_crystal_size_min 0.150
_refine_diff_density_max 0.535
_refine_diff_density_min -0.717
_refine_ls_extinction_method none
_refine_ls_goodness_of_fit_ref 0.829
_refine_ls_hydrogen_treatment constr
_refine_ls_matrix_type full
_refine_ls_number_parameters 1465
_refine_ls_number_reflns 22826
_refine_ls_number_restraints 1311
_refine_ls_restrained_S_all 0.807
_refine_ls_R_factor_all 0.1065
_refine_ls_R_factor_gt 0.0552
_refine_ls_shift/su_max 0.001
_refine_ls_shift/su_mean 0.000
_refine_ls_structure_factor_coef Fsqd
_refine_ls_weighting_details 'w=1/[\s^2^(Fo^2^)+(0.2000P)^2^] where P=(Fo^2^+2Fc^2^)/3'
_refine_ls_weighting_scheme calc
_refine_ls_wR_factor_gt 0.1767
_refine_ls_wR_factor_ref 0.2350
_reflns_Friedel_coverage 0.000
_reflns_number_gt 13842
_reflns_number_total 22826
_reflns_threshold_expression 'I > 2\s(I)'
_cod_data_source_file d4cc03777d2.cif
_cod_data_source_block Cu_3a_2
_cod_depositor_comments
;
The following automatic conversions were performed:

data item '_exptl_absorpt_correction_type' value 'Multi-Scan' was
changed to 'multi-scan' in accordance with the
/home/data/users/saulius/crontab/automatic-downloads/rss-feeds/RSC/lib/dictionaries/cif_core.dic
dictionary named 'cif_core.dic' version 2.4.2 last updated on
2011-04-26.

Automatic conversion script
Id: cif_fix_values 8170 2020-07-09 18:12:32Z antanas 
;
_cod_database_code 7133845

loop_
_space_group_symop_operation_xyz
'x, y, z'
'-x, y+1/2, -z+1/2'
'-x, -y, -z'
'x, -y-1/2, z-1/2'

loop_
_atom_site_type_symbol
_atom_site_label
_atom_site_fract_x
_atom_site_fract_y
_atom_site_fract_z
_atom_site_U_iso_or_equiv
_atom_site_adp_type
_atom_site_calc_flag
_atom_site_refinement_flags_adp
_atom_site_refinement_flags_occupancy
_atom_site_refinement_flags_posn
_atom_site_occupancy
_atom_site_disorder_assembly
_atom_site_disorder_group
Cu Cu1 0.80706(3) 0.55107(2) 0.79210(2) 0.05270(17) Uani d . . . 1.000000 . .
Cu Cu2 0.04772(4) 0.33509(2) 0.56915(2) 0.0634(2) Uani d . . . 1.000000 . .
S S8 0.04844(11) 0.37619(3) 0.87824(5) 0.0750(4) Uani d . . . 1.000000 . .
S S2 0.93957(6) 0.57133(2) 0.81494(4) 0.0355(2) Uani d . . . 1.000000 . .
S S3' 0.7524(4) 0.49862(16) 0.7523(6) 0.0408(14) Uani d . P . 0.44(2) A 2
S S1' 0.6729(4) 0.5751(2) 0.7790(5) 0.0380(15) Uani d . P . 0.44(2) A 2
S S4 0.38039(15) 0.51554(9) 0.74292(18) 0.0924(14) Uani d U P . 0.521(3) A 1
S S6 0.05531(12) 0.38520(2) 0.61893(5) 0.0874(5) Uani d . . . 1.000000 . .
S S5 0.04900(8) 0.32413(2) 0.46795(4) 0.0504(3) Uani d . . . 1.000000 . .
S S7 0.04400(12) 0.30394(2) 0.65809(5) 0.0843(5) Uani d . . . 1.000000 . .
N N7 0.0467(3) 0.33475(7) 0.77546(15) 0.0741(13) Uani d . . . 1.000000 . .
N N2 0.5564(5) 0.5053(2) 0.7543(4) 0.0547(17) Uani d U P . 0.521(3) A 1
N N4 0.9208(2) 0.60258(7) 0.92950(13) 0.0428(7) Uani d . . . 1.000000 . .
N N1 0.5222(5) 0.5563(2) 0.7694(5) 0.0617(19) Uani d U P . 0.521(3) A 1
N N5 0.03552(18) 0.41390(6) 0.39919(12) 0.0341(6) Uani d . . . 1.000000 . .
N N3 0.8806(2) 0.65208(7) 0.90229(14) 0.0473(8) Uani d . . . 1.000000 . .
N N8 0.0588(3) 0.38620(8) 0.75116(15) 0.0751(13) Uani d . . . 1.000000 . .
N N6 0.05459(19) 0.36511(6) 0.36442(12) 0.0350(6) Uani d . . . 1.000000 . .
C C3 1.0429(3) 0.57234(9) 0.98961(17) 0.0483(10) Uani d . . . 1.000000 . .
C C4 1.0123(3) 0.52803(10) 1.05919(18) 0.0581(12) Uani d . . . 1.000000 . .
H H4 1.033242 0.511627 1.089919 0.070000 Uiso calc U . R 1.000000 . .
C C5 0.9234(3) 0.53190(9) 1.04039(18) 0.0553(11) Uani d . . . 1.000000 . .
H H5 0.883569 0.518204 1.058876 0.066000 Uiso calc U . R 1.000000 . .
C C6 0.8899(3) 0.55542(9) 0.99483(18) 0.0510(10) Uani d . . . 1.000000 . .
C C14 0.9161(2) 0.60447(9) 0.86186(16) 0.0377(8) Uani d U . . 1.000000 . .
C C16 0.8986(3) 0.63138(9) 0.95161(18) 0.0536(11) Uani d U . . 1.000000 . .
H H16 0.895991 0.636418 0.995928 0.064000 Uiso calc U . R 1.000000 . .
C C112 1.0144(3) 0.70077(9) 0.94146(18) 0.0611(12) Uani d . . . 1.000000 . .
H H9 1.024038 0.681856 0.912851 0.073000 Uiso calc U . R 1.000000 . .
C C10 0.8872(5) 0.74060(11) 0.9401(2) 0.089(2) Uani d . . . 1.000000 . .
H H10 0.928511 0.757074 0.955754 0.107000 Uiso calc U . R 1.000000 . .
C C11 0.0126(3) 0.51487(10) 0.40373(18) 0.0565(11) Uani d . . . 1.000000 . .
H H11 0.007421 0.537995 0.403687 0.068000 Uiso calc U . R 1.000000 . .
C C12 0.0931(3) 0.50085(9) 0.42238(18) 0.0534(11) Uani d . . . 1.000000 . .
H H12 0.143165 0.514251 0.435582 0.064000 Uiso calc U . R 1.000000 . .
C C13 -0.0614(3) 0.49600(9) 0.38491(18) 0.0495(10) Uani d . . . 1.000000 . .
H H13 -0.116814 0.506289 0.372192 0.059000 Uiso calc U . R 1.000000 . .
C C111 -0.0558(2) 0.46215(9) 0.38438(16) 0.0402(9) Uani d . . . 1.000000 . .
C C32 -0.1669(3) 0.31881(12) 0.2922(2) 0.0660(12) Uani d . . . 1.000000 . .
H H32A -0.176500 0.302270 0.257847 0.099000 Uiso calc U . R 1.000000 . .
H H32B -0.222679 0.330020 0.295465 0.099000 Uiso calc U . R 1.000000 . .
H H32C -0.145366 0.308229 0.333804 0.099000 Uiso calc U . R 1.000000 . .
C C66 0.0321(2) 0.39283(8) 0.45112(16) 0.0381(8) Uani d . . . 1.000000 . .
H H66 0.022910 0.398955 0.493733 0.046000 Uiso calc U . R 1.000000 . .
C C17 0.2463(5) 0.3045(2) 0.9211(3) 0.126(3) Uani d . . . 1.000000 . .
H H17A 0.210250 0.314530 0.951019 0.189000 Uiso calc U . R 1.000000 . .
H H17B 0.301005 0.316959 0.921567 0.189000 Uiso calc U . R 1.000000 . .
H H17C 0.260581 0.281959 0.934787 0.189000 Uiso calc U . R 1.000000 . .
C C64 0.0492(2) 0.39666(8) 0.34781(16) 0.0334(8) Uani d . . . 1.000000 . .
H H64 0.054245 0.405257 0.306039 0.040000 Uiso calc U . R 1.000000 . .
C C19 -0.1277(3) 0.35970(10) 0.21019(18) 0.0530(10) Uani d . . . 1.000000 . .
H H19A -0.132933 0.343079 0.175909 0.080000 Uiso calc U . R 1.000000 . .
H H19B -0.083752 0.375998 0.202049 0.080000 Uiso calc U . R 1.000000 . .
H H19C -0.184944 0.370393 0.210345 0.080000 Uiso calc U . R 1.000000 . .
C C20 0.0843(3) 0.28773(9) 0.23900(16) 0.0436(9) Uani d . . . 1.000000 . .
H H20 0.090694 0.269876 0.210842 0.052000 Uiso calc U . R 1.000000 . .
C C21 0.1572(3) 0.29908(8) 0.28046(16) 0.0410(9) Uani d . . . 1.000000 . .
H H21 0.213168 0.289215 0.279698 0.049000 Uiso calc U . R 1.000000 . .
C C22 0.1492(2) 0.32457(8) 0.32280(16) 0.0380(8) Uani d . . . 1.000000 . .
C C23 0.2656(3) 0.36747(10) 0.3367(2) 0.0560(11) Uani d . . . 1.000000 . .
H H23A 0.292709 0.360146 0.299218 0.084000 Uiso calc U . R 1.000000 . .
H H23B 0.310381 0.377960 0.368427 0.084000 Uiso calc U . R 1.000000 . .
H H23C 0.218497 0.383148 0.322132 0.084000 Uiso calc U . R 1.000000 . .
C C24 -0.0217(4) 0.47004(10) 0.76865(19) 0.0612(12) Uani d . . . 1.000000 . .
H H24 -0.076242 0.481100 0.768417 0.073000 Uiso calc U . R 1.000000 . .
C C25 0.7628(4) 0.69237(13) 0.8941(2) 0.0766(16) Uani d . . . 1.000000 . .
C C26 0.8525(4) 0.68577(10) 0.90903(19) 0.0614(13) Uani d . . . 1.000000 . .
C C27 0.9169(4) 0.70872(10) 0.93018(18) 0.0669(14) Uani d . . . 1.000000 . .
C C28 0.8003(7) 0.74803(16) 0.9274(3) 0.114(3) Uani d . . . 1.000000 . .
H H28 0.781380 0.769688 0.934282 0.137000 Uiso calc U . R 1.000000 . .
C C29 0.7405(5) 0.72528(17) 0.9053(3) 0.107(3) Uani d . . . 1.000000 . .
H H29 0.680189 0.731524 0.896628 0.128000 Uiso calc U . R 1.000000 . .
C C30 0.6956(4) 0.66683(15) 0.8707(3) 0.0870(18) Uani d . . . 1.000000 . .
H H30 0.728306 0.648279 0.853894 0.104000 Uiso calc U . R 1.000000 . .
C C31 0.6508(5) 0.65331(19) 0.9255(3) 0.124(2) Uani d . . . 1.000000 . .
H H31A 0.695385 0.644085 0.959144 0.185000 Uiso calc U . R 1.000000 . .
H H31B 0.609010 0.636196 0.908495 0.185000 Uiso calc U . R 1.000000 . .
H H31C 0.619141 0.670904 0.944218 0.185000 Uiso calc U . R 1.000000 . .
C C15 0.8914(2) 0.63554(9) 0.84595(16) 0.0411(9) Uani d . . . 1.000000 . .
H H15 0.882894 0.644458 0.803294 0.049000 Uiso calc U . R 1.000000 . .
C C33 1.0475(4) 0.69080(11) 1.0113(2) 0.0781(16) Uani d . . . 1.000000 . .
H H33A 1.040148 0.709066 1.040537 0.117000 Uiso calc U . R 1.000000 . .
H H33B 1.110145 0.684954 1.015282 0.117000 Uiso calc U . R 1.000000 . .
H H33C 1.013687 0.671960 1.023115 0.117000 Uiso calc U . R 1.000000 . .
C C34 0.6250(4) 0.67781(18) 0.8142(3) 0.114(2) Uani d . . . 1.000000 . .
H H34A 0.585312 0.693638 0.830375 0.171000 Uiso calc U . R 1.000000 . .
H H34B 0.590939 0.658791 0.796322 0.171000 Uiso calc U . R 1.000000 . .
H H34C 0.653841 0.687963 0.780124 0.171000 Uiso calc U . R 1.000000 . .
C C8 0.6369(8) 0.5218(3) 0.7691(5) 0.048(3) Uani d . P . 0.521(3) A 1
C C7 0.6138(6) 0.5549(3) 0.7802(6) 0.049(3) Uani d . P . 0.521(3) A 1
C C9 0.4865(6) 0.5263(3) 0.7561(6) 0.067(2) Uani d U P . 0.521(3) A 1
C C38 0.9516(3) 0.57552(9) 0.97182(16) 0.0457(10) Uani d . . . 1.000000 . .
C C39 1.0713(3) 0.54782(10) 1.03373(18) 0.0528(10) Uani d . . . 1.000000 . .
H H39 1.132763 0.544625 1.046619 0.063000 Uiso calc U . R 1.000000 . .
C C40 1.0726(4) 0.72941(10) 0.9233(2) 0.0767(15) Uani d . . . 1.000000 . .
H H40A 1.047442 0.738294 0.880879 0.115000 Uiso calc U . R 1.000000 . .
H H40B 1.132497 0.721449 0.921229 0.115000 Uiso calc U . R 1.000000 . .
H H40C 1.074700 0.746578 0.956368 0.115000 Uiso calc U . R 1.000000 . .
C C51 1.1091(3) 0.59405(10) 0.96318(19) 0.0563(11) Uani d . . . 1.000000 . .
H H51 1.075505 0.610832 0.934682 0.068000 Uiso calc U . R 1.000000 . .
C C52 1.1646(3) 0.57478(12) 0.9217(2) 0.0708(13) Uani d . . . 1.000000 . .
H H52A 1.205373 0.589559 0.903892 0.106000 Uiso calc U . R 1.000000 . .
H H52B 1.125949 0.564257 0.885972 0.106000 Uiso calc U . R 1.000000 . .
H H52C 1.198222 0.558064 0.948448 0.106000 Uiso calc U . R 1.000000 . .
C C53 0.7923(3) 0.55904(10) 0.9742(2) 0.0600(12) Uani d . . . 1.000000 . .
H H53 0.782843 0.574631 0.936818 0.072000 Uiso calc U . R 1.000000 . .
C C54 0.7486(4) 0.57359(15) 1.0305(3) 0.0986(19) Uani d . . . 1.000000 . .
H H54A 0.685565 0.577093 1.015769 0.148000 Uiso calc U . R 1.000000 . .
H H54B 0.776614 0.594485 1.044058 0.148000 Uiso calc U . R 1.000000 . .
H H54C 0.755848 0.558415 1.067377 0.148000 Uiso calc U . R 1.000000 . .
C C18 1.1677(3) 0.61219(11) 1.0183(2) 0.0670(12) Uani d . . . 1.000000 . .
H H18A 1.205100 0.596423 1.044937 0.101000 Uiso calc U . R 1.000000 . .
H H18B 1.130337 0.623695 1.045392 0.101000 Uiso calc U . R 1.000000 . .
H H18C 1.204992 0.627990 0.999504 0.101000 Uiso calc U . R 1.000000 . .
C C87 0.7497(3) 0.52644(12) 0.9517(3) 0.0766(14) Uani d . . . 1.000000 . .
H H87A 0.750038 0.511895 0.989157 0.115000 Uiso calc U . R 1.000000 . .
H H87B 0.783050 0.516337 0.920025 0.115000 Uiso calc U . R 1.000000 . .
H H87C 0.688730 0.530185 0.931336 0.115000 Uiso calc U . R 1.000000 . .
C C69 0.0316(4) 0.30486(10) 0.81025(19) 0.0694(15) Uani d . . . 1.000000 . .
C C70 0.1032(4) 0.29024(10) 0.8465(2) 0.0678(14) Uani d . . . 1.000000 . .
C C71 0.0872(4) 0.26083(10) 0.87825(19) 0.0662(14) Uani d . . . 1.000000 . .
H H71 0.134508 0.249764 0.903893 0.079000 Uiso calc U . R 1.000000 . .
C C72 0.0040(4) 0.24829(10) 0.8721(2) 0.0678(14) Uani d . . . 1.000000 . .
H H72 -0.005632 0.228325 0.893330 0.081000 Uiso calc U . R 1.000000 . .
C C73 -0.0659(4) 0.26360(10) 0.8364(2) 0.0687(14) Uani d . . . 1.000000 . .
H H73 -0.123058 0.254222 0.833285 0.082000 Uiso calc U . R 1.000000 . .
C C74 -0.0544(4) 0.29252(10) 0.80477(19) 0.0689(14) Uani d . . . 1.000000 . .
C C45 0.0511(4) 0.36560(9) 0.80209(18) 0.0704(14) Uani d . . . 1.000000 . .
C C88 0.0553(4) 0.36930(10) 0.69366(19) 0.0779(16) Uani d . . . 1.000000 . .
C C94 0.0478(4) 0.33573(10) 0.7093(2) 0.0798(17) Uani d . . . 1.000000 . .
C C78 0.1944(4) 0.30442(11) 0.8514(2) 0.0789(15) Uani d . . . 1.000000 . .
H H78 0.187598 0.327727 0.837117 0.095000 Uiso calc U . R 1.000000 . .
C C79 0.2504(5) 0.28772(15) 0.8067(3) 0.116(2) Uani d . . . 1.000000 . .
H H79A 0.266070 0.265731 0.823137 0.175000 Uiso calc U . R 1.000000 . .
H H79B 0.304375 0.300422 0.805320 0.175000 Uiso calc U . R 1.000000 . .
H H79C 0.217183 0.286201 0.762873 0.175000 Uiso calc U . R 1.000000 . .
C C80 -0.1329(4) 0.30990(11) 0.7676(2) 0.0823(16) Uani d . . . 1.000000 . .
H H80 -0.109795 0.327399 0.740985 0.099000 Uiso calc U . R 1.000000 . .
C C81 -0.1862(4) 0.32640(13) 0.8144(3) 0.0884(16) Uani d . . . 1.000000 . .
H H81A -0.213053 0.309759 0.839171 0.133000 Uiso calc U . R 1.000000 . .
H H81B -0.232628 0.339769 0.789856 0.133000 Uiso calc U . R 1.000000 . .
H H81C -0.147334 0.340339 0.844294 0.133000 Uiso calc U . R 1.000000 . .
C C82 0.0599(4) 0.42113(10) 0.75827(19) 0.0680(15) Uani d . . . 1.000000 . .
C C83 -0.0203(4) 0.43605(10) 0.75793(18) 0.0631(13) Uani d . . . 1.000000 . .
C C84 0.0558(4) 0.48699(10) 0.77935(18) 0.0619(12) Uani d . . . 1.000000 . .
H H84 0.055063 0.509769 0.788014 0.074000 Uiso calc U . R 1.000000 . .
C C85 0.1349(4) 0.47138(11) 0.7777(2) 0.0682(13) Uani d . . . 1.000000 . .
H H85 0.187790 0.483806 0.784880 0.082000 Uiso calc U . R 1.000000 . .
C C86 0.1404(4) 0.43787(11) 0.7658(2) 0.0727(15) Uani d . . . 1.000000 . .
C C65 0.0442(2) 0.36194(8) 0.43033(15) 0.0378(8) Uani d . . . 1.000000 . .
C C76 -0.1888(5) 0.28711(16) 0.7210(3) 0.121(2) Uani d . . . 1.000000 . .
H H88A -0.154203 0.279423 0.687813 0.181000 Uiso calc U . R 1.000000 . .
H H88B -0.241090 0.298804 0.699976 0.181000 Uiso calc U . R 1.000000 . .
H H88C -0.207268 0.268364 0.745105 0.181000 Uiso calc U . R 1.000000 . .
C C89 -0.1079(4) 0.41783(10) 0.7462(2) 0.0791(16) Uani d . . . 1.000000 . .
H H89 -0.093683 0.394196 0.741350 0.095000 Uiso calc U . R 1.000000 . .
C C90 -0.1603(4) 0.42036(12) 0.8029(2) 0.0835(16) Uani d . . . 1.000000 . .
H H90A -0.124749 0.411908 0.842427 0.125000 Uiso calc U . R 1.000000 . .
H H90B -0.214616 0.407522 0.793390 0.125000 Uiso calc U . R 1.000000 . .
H H90C -0.175218 0.443274 0.809554 0.125000 Uiso calc U . R 1.000000 . .
C C91 0.2307(6) 0.42306(15) 0.7629(4) 0.135(3) Uani d . . . 1.000000 . .
C C92 0.2684(6) 0.3990(3) 0.8038(4) 0.173(4) Uani d . . . 1.000000 . .
H H92A 0.331827 0.403140 0.814788 0.260000 Uiso calc U . R 1.000000 . .
H H92B 0.259226 0.377731 0.782166 0.260000 Uiso calc U . R 1.000000 . .
H H92C 0.241091 0.398880 0.843651 0.260000 Uiso calc U . R 1.000000 . .
C C93 0.0653(2) 0.33848(8) 0.32049(15) 0.0356(8) Uani d . . . 1.000000 . .
C C77 -0.0086(2) 0.32784(8) 0.27858(15) 0.0380(8) Uani d . . . 1.000000 . .
C C95 0.0037(3) 0.30189(8) 0.23824(16) 0.0405(9) Uani d . . . 1.000000 . .
H H95 -0.045234 0.293764 0.209336 0.049000 Uiso calc U . R 1.000000 . .
C C96 0.0272(2) 0.44896(8) 0.40174(15) 0.0353(8) Uani d . . . 1.000000 . .
C C97 0.1024(2) 0.46695(8) 0.42218(16) 0.0402(9) Uani d . . . 1.000000 . .
C C98 -0.1639(4) 0.42852(13) 0.6821(2) 0.0945(19) Uani d . . . 1.000000 . .
H H98A -0.178283 0.451779 0.684514 0.142000 Uiso calc U . R 1.000000 . .
H H98B -0.218600 0.415744 0.675176 0.142000 Uiso calc U . R 1.000000 . .
H H98C -0.130619 0.424852 0.645886 0.142000 Uiso calc U . R 1.000000 . .
C C99 0.2664(5) 0.43167(13) 0.7023(3) 0.103(2) Uani d . . . 1.000000 . .
H H99A 0.323353 0.420803 0.701988 0.154000 Uiso calc U . R 1.000000 . .
H H99B 0.274340 0.455379 0.700299 0.154000 Uiso calc U . R 1.000000 . .
H H99C 0.224993 0.424498 0.664504 0.154000 Uiso calc U . R 1.000000 . .
C C100 -0.0990(2) 0.34352(9) 0.27608(17) 0.0437(9) Uani d . . . 1.000000 . .
H H100 -0.094150 0.361014 0.310007 0.052000 Uiso calc U . R 1.000000 . .
C C101 0.2269(2) 0.33809(9) 0.36813(18) 0.0441(9) Uani d . . . 1.000000 . .
H H101 0.203755 0.346234 0.407804 0.053000 Uiso calc U . R 1.000000 . .
C C102 0.1917(3) 0.45086(10) 0.44463(18) 0.0507(10) Uani d . . . 1.000000 . .
H H102 0.181886 0.426709 0.443655 0.061000 Uiso calc U . R 1.000000 . .
C C103 0.2590(4) 0.45798(13) 0.4005(3) 0.0900(17) Uani d . . . 1.000000 . .
H H10A 0.235637 0.451369 0.356006 0.135000 Uiso calc U . R 1.000000 . .
H H10B 0.313189 0.445793 0.415336 0.135000 Uiso calc U . R 1.000000 . .
H H10C 0.271884 0.481436 0.401364 0.135000 Uiso calc U . R 1.000000 . .
C C104 -0.1367(3) 0.44106(10) 0.3643(2) 0.0544(10) Uani d . . . 1.000000 . .
H H104 -0.119639 0.418011 0.376066 0.065000 Uiso calc U . R 1.000000 . .
C C105 -0.1674(3) 0.44178(11) 0.2926(2) 0.0618(11) Uani d . . . 1.000000 . .
H H10D -0.214890 0.425821 0.281632 0.093000 Uiso calc U . R 1.000000 . .
H H10E -0.118016 0.436308 0.269275 0.093000 Uiso calc U . R 1.000000 . .
H H10F -0.189244 0.463668 0.279788 0.093000 Uiso calc U . R 1.000000 . .
C C106 0.2969(3) 0.31267(11) 0.3904(2) 0.0625(12) Uani d . . . 1.000000 . .
H H10G 0.269548 0.293906 0.408936 0.094000 Uiso calc U . R 1.000000 . .
H H10H 0.341715 0.322220 0.423559 0.094000 Uiso calc U . R 1.000000 . .
H H10I 0.324790 0.305493 0.353254 0.094000 Uiso calc U . R 1.000000 . .
C C107 0.2255(4) 0.45999(19) 0.5142(3) 0.121(3) Uani d . . . 1.000000 . .
H H10J 0.241180 0.483209 0.516396 0.182000 Uiso calc U . R 1.000000 . .
H H10K 0.277753 0.446863 0.529842 0.182000 Uiso calc U . R 1.000000 . .
H H10L 0.179479 0.455820 0.541381 0.182000 Uiso calc U . R 1.000000 . .
C C108 -0.2117(3) 0.45006(16) 0.4015(3) 0.0897(17) Uani d . . . 1.000000 . .
H H10M -0.233754 0.471857 0.388163 0.135000 Uiso calc U . R 1.000000 . .
H H10N -0.190157 0.450045 0.448229 0.135000 Uiso calc U . R 1.000000 . .
H H10O -0.259443 0.434089 0.391996 0.135000 Uiso calc U . R 1.000000 . .
C C8' 0.6453(8) 0.5113(3) 0.7414(5) 0.041(3) Uani d . P . 0.479(3) A 2
C C7' 0.6147(7) 0.5422(3) 0.7514(5) 0.037(2) Uani d . P . 0.479(3) A 2
N N1' 0.5249(5) 0.5409(2) 0.7337(4) 0.0429(17) Uani d U P . 0.479(3) A 2
C C9' 0.4984(6) 0.5092(2) 0.7173(5) 0.050(2) Uani d U P . 0.479(3) A 2
S S4' 0.39612(15) 0.49549(7) 0.69726(15) 0.0642(9) Uani d U P . 0.479(3) A 2
C C1 0.5779(7) 0.4568(2) 0.7175(6) 0.049(2) Uani d U P . 0.479(3) A 2
C C49 0.5852(9) 0.4050(3) 0.7698(7) 0.063(3) Uani d U P . 0.479(3) A 2
H H49 0.588013 0.392269 0.808218 0.075000 Uiso calc U P R 0.479(3) A 2
C C47 0.5833(7) 0.4081(2) 0.6537(5) 0.062(2) Uani d U P . 0.479(3) A 2
H H47 0.582568 0.397482 0.613033 0.074000 Uiso calc U P R 0.479(3) A 2
C C2 0.5804(6) 0.4423(2) 0.6558(5) 0.051(2) Uani d U P . 0.479(3) A 2
C C48 0.5871(8) 0.3895(3) 0.7099(5) 0.068(3) Uani d U P . 0.479(3) A 2
H H48 0.591012 0.366382 0.707754 0.082000 Uiso calc U P R 0.479(3) A 2
C C61 0.5502(6) 0.4708(3) 0.7489(5) 0.0559(19) Uani d U P . 0.521(3) A 1
C C109 0.5438(7) 0.4560(3) 0.6866(6) 0.059(2) Uani d U P . 0.521(3) A 1
C C60 0.5392(6) 0.4233(3) 0.6814(5) 0.065(2) Uani d U P . 0.521(3) A 1
H H60 0.532823 0.413388 0.639718 0.078000 Uiso calc U P R 0.521(3) A 1
C C35 0.5437(7) 0.4034(3) 0.7382(6) 0.064(2) Uani d U P . 0.521(3) A 1
H H35 0.542448 0.380291 0.734795 0.077000 Uiso calc U P R 0.521(3) A 1
C C63 0.5499(7) 0.4182(3) 0.7967(5) 0.068(2) Uani d U P . 0.521(3) A 1
H H63 0.551244 0.404675 0.834041 0.082000 Uiso calc U P R 0.521(3) A 1
N N2' 0.5745(5) 0.49120(19) 0.7204(4) 0.0449(17) Uani d U P . 0.479(3) A 2
C C113 0.5793(6) 0.4389(3) 0.7739(5) 0.053(2) Uani d U P . 0.479(3) A 2
C C41 0.6375(8) 0.4526(3) 0.9176(5) 0.062(3) Uani d U P . 0.521(3) A 1
H H41A 0.641714 0.463016 0.960403 0.093000 Uiso calc U P R 0.521(3) A 1
H H41B 0.692972 0.455777 0.900031 0.093000 Uiso calc U P R 0.521(3) A 1
H H41C 0.626438 0.429190 0.921827 0.093000 Uiso calc U P R 0.521(3) A 1
C C44 0.6088(9) 0.4669(4) 0.5829(6) 0.070(4) Uani d U P . 0.521(3) A 1
H H44A 0.593001 0.445661 0.562612 0.105000 Uiso calc U P R 0.521(3) A 1
H H44B 0.666216 0.465140 0.610465 0.105000 Uiso calc U P R 0.521(3) A 1
H H44C 0.612157 0.483277 0.549052 0.105000 Uiso calc U P R 0.521(3) A 1
C C37 0.5619(7) 0.4680(3) 0.8717(5) 0.062(2) Uani d U P . 0.521(3) A 1
H H37 0.573514 0.491840 0.867419 0.075000 Uiso calc U P R 0.521(3) A 1
C C42 0.4752(7) 0.4634(4) 0.8992(6) 0.084(4) Uani d U P . 0.521(3) A 1
H H42A 0.463910 0.439982 0.903914 0.126000 Uiso calc U P R 0.521(3) A 1
H H42B 0.426758 0.473129 0.869448 0.126000 Uiso calc U P R 0.521(3) A 1
H H42C 0.479508 0.474004 0.941743 0.126000 Uiso calc U P R 0.521(3) A 1
C C43 0.5396(6) 0.4768(3) 0.6240(5) 0.070(3) Uani d U P . 0.521(3) A 1
H H43 0.548567 0.500341 0.636356 0.084000 Uiso calc U P R 0.521(3) A 1
C C58 0.4476(7) 0.4728(3) 0.5831(6) 0.093(4) Uani d U P . 0.521(3) A 1
H H58A 0.403290 0.483856 0.604928 0.140000 Uiso calc U P R 0.521(3) A 1
H H58B 0.433155 0.449501 0.578517 0.140000 Uiso calc U P R 0.521(3) A 1
H H58C 0.448027 0.482407 0.539965 0.140000 Uiso calc U P R 0.521(3) A 1
C C116 0.5545(7) 0.4524(3) 0.8061(7) 0.056(2) Uani d U P . 0.521(3) A 1
C C75 0.3657(7) 0.6217(3) 0.7619(6) 0.060(3) Uani d U P . 0.479(3) A 2
H H45 0.330124 0.640040 0.768731 0.072000 Uiso calc U P R 0.479(3) A 2
C C46 0.4033(6) 0.6191(3) 0.7053(5) 0.055(2) Uani d U P . 0.479(3) A 2
H H46 0.394216 0.636116 0.673974 0.066000 Uiso calc U P R 0.479(3) A 2
C C57 0.4541(6) 0.5922(2) 0.6933(5) 0.0449(18) Uani d U P . 0.479(3) A 2
C C56 0.4664(5) 0.5683(2) 0.7420(5) 0.0460(18) Uani d U P . 0.479(3) A 2
C C55 0.4284(6) 0.5696(3) 0.7974(5) 0.050(2) Uani d U P . 0.479(3) A 2
C C50 0.3802(6) 0.5978(2) 0.8075(5) 0.054(2) Uani d U P . 0.479(3) A 2
H H50 0.357053 0.600269 0.847236 0.065000 Uiso calc U P R 0.479(3) A 2
C C75' 0.3760(7) 0.6387(3) 0.8057(8) 0.097(3) Uani d U P . 0.521(3) A 1
H H45A 0.345429 0.657943 0.814784 0.116000 Uiso calc U P R 0.521(3) A 1
C C46A 0.4051(7) 0.6351(4) 0.7482(8) 0.085(3) Uani d U P . 0.521(3) A 1
H H46A 0.390136 0.651550 0.716257 0.102000 Uiso calc U P R 0.521(3) A 1
C C50A 0.3910(7) 0.6141(3) 0.8515(8) 0.098(3) Uani d U P . 0.521(3) A 1
H H50A 0.368851 0.615952 0.891759 0.118000 Uiso calc U P R 0.521(3) A 1
C C56A 0.4706(6) 0.5845(3) 0.7825(6) 0.066(2) Uani d U P . 0.521(3) A 1
C C57A 0.4556(6) 0.6089(3) 0.7320(6) 0.069(2) Uani d U P . 0.521(3) A 1
C C55A 0.4395(6) 0.5863(3) 0.8380(6) 0.079(3) Uani d U P . 0.521(3) A 1
C C59 0.4987(7) 0.5896(3) 0.6329(5) 0.048(2) Uani d U P . 0.479(3) A 2
H H59 0.560799 0.582318 0.646859 0.058000 Uiso calc U P R 0.479(3) A 2
C C62 0.5022(7) 0.6223(3) 0.5966(5) 0.063(3) Uani d U P . 0.479(3) A 2
H H62A 0.442138 0.630448 0.583424 0.094000 Uiso calc U P R 0.479(3) A 2
H H62B 0.531117 0.619061 0.557985 0.094000 Uiso calc U P R 0.479(3) A 2
H H62C 0.535760 0.638291 0.625447 0.094000 Uiso calc U P R 0.479(3) A 2
C C11A 0.4537(7) 0.5640(3) 0.5845(5) 0.066(3) Uani d U P . 0.479(3) A 2
H H66A 0.444798 0.543716 0.607902 0.098000 Uiso calc U P R 0.479(3) A 2
H H66B 0.491197 0.559562 0.551084 0.098000 Uiso calc U P R 0.479(3) A 2
H H66C 0.396451 0.572327 0.563911 0.098000 Uiso calc U P R 0.479(3) A 2
C C62A 0.4983(7) 0.6391(3) 0.6353(7) 0.086(4) Uani d U P . 0.521(3) A 1
H H62D 0.438987 0.648476 0.624948 0.129000 Uiso calc U P R 0.521(3) A 1
H H62E 0.523485 0.635802 0.595055 0.129000 Uiso calc U P R 0.521(3) A 1
H H62F 0.535844 0.654112 0.663815 0.129000 Uiso calc U P R 0.521(3) A 1
C C59A 0.4927(7) 0.6062(3) 0.6700(7) 0.073(2) Uani d U P . 0.521(3) A 1
H H59A 0.554489 0.597962 0.681239 0.088000 Uiso calc U P R 0.521(3) A 1
C C11B 0.4436(10) 0.5818(4) 0.6192(7) 0.105(4) Uani d U P . 0.521(3) A 1
H H66D 0.447730 0.559629 0.637397 0.158000 Uiso calc U P R 0.521(3) A 1
H H66E 0.471005 0.582277 0.579431 0.158000 Uiso calc U P R 0.521(3) A 1
H H66F 0.381468 0.588088 0.609121 0.158000 Uiso calc U P R 0.521(3) A 1
C C67 0.4962(11) 0.5582(4) 0.9135(7) 0.077(4) Uani d U P . 0.479(3) A 2
H H67A 0.555281 0.564738 0.905436 0.116000 Uiso calc U P R 0.479(3) A 2
H H67B 0.501384 0.541564 0.947692 0.116000 Uiso calc U P R 0.479(3) A 2
H H67C 0.465144 0.577318 0.927418 0.116000 Uiso calc U P R 0.479(3) A 2
C C115 0.5264(9) 0.5743(4) 0.9483(7) 0.106(4) Uani d U P . 0.521(3) A 1
H H11A 0.581242 0.579455 0.931353 0.158000 Uiso calc U P R 0.521(3) A 1
H H11B 0.538197 0.557883 0.982818 0.158000 Uiso calc U P R 0.521(3) A 1
H H11C 0.502975 0.594121 0.965921 0.158000 Uiso calc U P R 0.521(3) A 1
C C67A 0.4449(6) 0.5444(3) 0.8514(5) 0.059(2) Uani d U P . 0.479(3) A 2
H H67D 0.481911 0.526746 0.835939 0.070000 Uiso calc U P R 0.479(3) A 2
C C68A 0.3575(7) 0.5287(3) 0.8632(6) 0.077(3) Uani d U P . 0.479(3) A 2
H H68A 0.321768 0.544767 0.882519 0.115000 Uiso calc U P R 0.479(3) A 2
H H68B 0.369761 0.510048 0.892759 0.115000 Uiso calc U P R 0.479(3) A 2
H H68C 0.325274 0.521089 0.821663 0.115000 Uiso calc U P R 0.479(3) A 2
C C83A 0.4591(8) 0.5609(4) 0.8936(9) 0.083(4) Uani d U P . 0.521(3) A 1
H H83A 0.487517 0.541753 0.874994 0.100000 Uiso calc U P R 0.521(3) A 1
C C68 0.3791(7) 0.5479(3) 0.9196(7) 0.103(4) Uani d U P . 0.521(3) A 1
H H68D 0.343132 0.566182 0.931167 0.154000 Uiso calc U P R 0.521(3) A 1
H H68E 0.397839 0.534544 0.958263 0.154000 Uiso calc U P R 0.521(3) A 1
H H68F 0.344190 0.534479 0.886234 0.154000 Uiso calc U P R 0.521(3) A 1
C C43A 0.5756(9) 0.4609(3) 0.5937(7) 0.056(3) Uani d U P . 0.479(3) A 2
H H43A 0.581020 0.484608 0.604937 0.067000 Uiso calc U P R 0.479(3) A 2
C C44A 0.6505(7) 0.4523(2) 0.5549(5) 0.055(2) Uani d U P . 0.479(3) A 2
H H44D 0.643460 0.429734 0.539340 0.083000 Uiso calc U P R 0.479(3) A 2
H H44E 0.707377 0.454626 0.582901 0.083000 Uiso calc U P R 0.479(3) A 2
H H44F 0.648533 0.467108 0.517625 0.083000 Uiso calc U P R 0.479(3) A 2
C C58A 0.4880(7) 0.4561(3) 0.5500(6) 0.075(3) Uani d U P . 0.479(3) A 2
H H58D 0.488487 0.468119 0.509315 0.113000 Uiso calc U P R 0.479(3) A 2
H H58E 0.439940 0.464193 0.572125 0.113000 Uiso calc U P R 0.479(3) A 2
H H58F 0.478985 0.432763 0.540412 0.113000 Uiso calc U P R 0.479(3) A 2
C C36 0.4870(8) 0.4494(4) 0.8610(7) 0.087(4) Uani d U P . 0.479(3) A 2
H H36A 0.441292 0.458389 0.827851 0.131000 Uiso calc U P R 0.479(3) A 2
H H36B 0.484687 0.460476 0.902550 0.131000 Uiso calc U P R 0.479(3) A 2
H H36C 0.477048 0.425986 0.865929 0.131000 Uiso calc U P R 0.479(3) A 2
C C114 0.6522(9) 0.4433(3) 0.8906(6) 0.058(3) Uani d U P . 0.479(3) A 2
H H11D 0.645037 0.420042 0.899843 0.087000 Uiso calc U P R 0.479(3) A 2
H H11E 0.653132 0.455899 0.930791 0.087000 Uiso calc U P R 0.479(3) A 2
H H11F 0.707734 0.446590 0.873263 0.087000 Uiso calc U P R 0.479(3) A 2
C C173 0.5753(9) 0.4547(3) 0.8407(7) 0.059(3) Uani d U P . 0.479(3) A 2
H H173 0.582406 0.478773 0.835217 0.071000 Uiso calc U P R 0.479(3) A 2
S S3 0.7373(5) 0.5063(2) 0.7721(4) 0.0508(16) Uani d . P . 0.56(2) A 1
S S1 0.6825(3) 0.5856(3) 0.8024(6) 0.0518(19) Uani d . P . 0.56(2) A 1

loop_
_atom_site_aniso_label
_atom_site_aniso_U_11
_atom_site_aniso_U_22
_atom_site_aniso_U_33
_atom_site_aniso_U_12
_atom_site_aniso_U_13
_atom_site_aniso_U_23
Cu1 0.0403(3) 0.0559(3) 0.0600(3) -0.0027(2) 0.0008(2) 0.0169(2)
Cu2 0.1351(5) 0.0320(3) 0.0281(3) -0.0027(3) 0.0289(3) -0.00002(19)
S8 0.1688(13) 0.0356(6) 0.0268(5) 0.0108(7) 0.0351(7) 0.0030(4)
S2 0.0393(5) 0.0357(5) 0.0322(5) 0.0032(4) 0.0078(4) 0.0012(4)
S3' 0.0402(19) 0.0317(19) 0.048(3) 0.0043(13) -0.0026(17) -0.0082(17)
S1' 0.0391(18) 0.033(2) 0.040(3) -0.0007(16) 0.0015(16) -0.003(2)
S4 0.0396(13) 0.104(3) 0.126(3) -0.0128(13) -0.0127(14) 0.062(2)
S6 0.2148(16) 0.0265(5) 0.0288(5) -0.0044(7) 0.0439(8) 0.0019(4)
S5 0.0987(8) 0.0282(5) 0.0257(5) -0.0030(5) 0.0133(5) -0.0014(4)
S7 0.2013(16) 0.0264(5) 0.0337(6) 0.0006(7) 0.0455(7) 0.0001(4)
N7 0.174(4) 0.0235(17) 0.0328(18) 0.006(2) 0.043(2) 0.0042(13)
N2 0.042(4) 0.062(4) 0.056(5) -0.010(3) -0.008(4) 0.027(3)
N4 0.066(2) 0.0363(17) 0.0292(16) 0.0178(15) 0.0181(14) 0.0077(13)
N1 0.042(4) 0.067(4) 0.075(5) 0.000(3) 0.005(4) 0.030(4)
N5 0.0471(17) 0.0310(15) 0.0236(14) -0.0018(13) 0.0035(12) 0.0013(12)
N3 0.073(2) 0.0375(17) 0.0346(17) 0.0223(15) 0.0202(15) 0.0089(14)
N8 0.178(4) 0.0253(17) 0.0282(17) 0.000(2) 0.036(2) 0.0020(13)
N6 0.0507(17) 0.0302(16) 0.0234(14) -0.0006(13) 0.0028(12) -0.0010(11)
C3 0.084(3) 0.036(2) 0.0257(19) 0.011(2) 0.0119(19) 0.0032(16)
C4 0.105(4) 0.035(2) 0.032(2) 0.019(2) 0.002(2) 0.0071(17)
C5 0.099(4) 0.037(2) 0.033(2) 0.006(2) 0.019(2) 0.0003(17)
C6 0.088(3) 0.036(2) 0.033(2) 0.017(2) 0.022(2) 0.0026(16)
C14 0.044(2) 0.041(2) 0.0293(18) 0.0072(16) 0.0094(15) 0.0047(15)
C16 0.092(3) 0.041(2) 0.033(2) 0.024(2) 0.026(2) 0.0102(17)
C112 0.126(4) 0.032(2) 0.032(2) 0.005(2) 0.032(2) -0.0022(16)
C10 0.193(6) 0.040(3) 0.048(3) 0.038(3) 0.063(3) 0.015(2)
C11 0.101(4) 0.031(2) 0.038(2) 0.001(2) 0.011(2) 0.0012(17)
C12 0.086(3) 0.038(2) 0.034(2) -0.015(2) 0.002(2) -0.0020(17)
C13 0.068(3) 0.042(2) 0.039(2) 0.013(2) 0.0111(19) 0.0096(17)
C111 0.054(2) 0.038(2) 0.0301(19) 0.0034(17) 0.0120(17) 0.0066(15)
C32 0.057(3) 0.070(3) 0.073(3) 0.005(2) 0.015(2) 0.024(2)
C66 0.058(2) 0.034(2) 0.0239(17) -0.0055(16) 0.0099(16) 0.0015(14)
C17 0.141(6) 0.172(7) 0.072(4) -0.002(5) 0.042(4) -0.027(4)
C64 0.0407(19) 0.0332(19) 0.0254(17) -0.0001(15) 0.0021(14) 0.0002(14)
C19 0.064(3) 0.049(2) 0.045(2) 0.005(2) 0.0042(19) 0.0113(19)
C20 0.076(3) 0.033(2) 0.0235(18) 0.0007(19) 0.0141(18) -0.0017(15)
C21 0.059(2) 0.035(2) 0.0319(19) 0.0056(17) 0.0140(18) 0.0051(16)
C22 0.054(2) 0.0352(19) 0.0264(18) 0.0032(17) 0.0104(16) 0.0065(15)
C23 0.054(2) 0.049(2) 0.062(3) -0.0069(19) 0.000(2) 0.008(2)
C24 0.112(4) 0.035(2) 0.037(2) -0.002(2) 0.010(2) -0.0006(17)
C25 0.110(4) 0.069(3) 0.058(3) 0.051(3) 0.038(3) 0.027(2)
C26 0.115(4) 0.035(2) 0.041(2) 0.028(3) 0.037(2) 0.0133(18)
C27 0.149(5) 0.033(2) 0.027(2) 0.024(3) 0.042(3) 0.0110(17)
C28 0.228(9) 0.052(4) 0.083(4) 0.061(5) 0.092(5) 0.028(3)
C29 0.164(6) 0.086(5) 0.085(4) 0.084(5) 0.066(4) 0.044(4)
C30 0.082(4) 0.096(4) 0.089(4) 0.055(3) 0.035(3) 0.028(3)
C31 0.155(6) 0.135(6) 0.086(4) 0.002(5) 0.036(4) 0.042(4)
C15 0.054(2) 0.043(2) 0.0287(19) 0.0051(17) 0.0137(16) 0.0069(16)
C33 0.148(5) 0.051(3) 0.041(2) 0.024(3) 0.033(3) 0.011(2)
C34 0.114(5) 0.151(6) 0.084(4) 0.060(4) 0.035(4) 0.046(4)
C8 0.055(6) 0.045(7) 0.039(7) -0.018(5) -0.013(5) 0.011(5)
C7 0.031(5) 0.061(7) 0.053(7) 0.006(5) -0.007(5) 0.020(5)
C9 0.050(5) 0.067(5) 0.077(7) 0.000(4) -0.014(5) 0.032(5)
C38 0.078(3) 0.035(2) 0.0262(18) 0.0215(19) 0.0145(19) 0.0040(15)
C39 0.081(3) 0.046(2) 0.031(2) 0.017(2) 0.004(2) 0.0009(17)
C40 0.147(5) 0.043(3) 0.036(2) -0.025(3) 0.000(3) 0.0002(19)
C51 0.070(3) 0.057(3) 0.041(2) 0.022(2) 0.008(2) 0.0103(19)
C52 0.075(3) 0.082(3) 0.057(3) 0.029(3) 0.014(2) 0.012(2)
C53 0.087(3) 0.047(3) 0.052(3) 0.019(2) 0.032(2) 0.016(2)
C54 0.126(5) 0.097(4) 0.085(4) 0.043(4) 0.058(4) 0.018(3)
C18 0.084(3) 0.056(3) 0.060(3) 0.007(2) 0.008(2) 0.013(2)
C87 0.081(3) 0.069(3) 0.084(3) 0.009(3) 0.028(3) 0.030(3)
C69 0.160(5) 0.027(2) 0.029(2) 0.015(3) 0.039(3) 0.0088(17)
C70 0.135(4) 0.036(2) 0.040(2) 0.005(3) 0.038(3) -0.0030(19)
C71 0.132(5) 0.038(2) 0.033(2) 0.021(3) 0.028(3) 0.0018(18)
C72 0.138(5) 0.032(2) 0.041(2) 0.007(3) 0.036(3) 0.0043(19)
C73 0.137(4) 0.034(2) 0.042(2) 0.011(3) 0.037(3) 0.0041(19)
C74 0.143(5) 0.037(2) 0.033(2) 0.008(3) 0.034(3) 0.0039(18)
C45 0.159(5) 0.027(2) 0.031(2) 0.003(2) 0.031(2) 0.0045(16)
C88 0.180(5) 0.029(2) 0.032(2) 0.005(3) 0.040(3) 0.0009(17)
C94 0.183(5) 0.033(2) 0.031(2) -0.003(3) 0.044(3) 0.0016(17)
C78 0.145(5) 0.041(3) 0.057(3) 0.007(3) 0.038(3) -0.005(2)
C79 0.172(6) 0.095(4) 0.099(5) -0.032(4) 0.077(5) -0.036(4)
C80 0.159(5) 0.048(3) 0.045(3) 0.015(3) 0.032(3) 0.007(2)
C81 0.137(5) 0.069(3) 0.062(3) 0.022(3) 0.024(3) 0.005(3)
C82 0.150(5) 0.027(2) 0.031(2) 0.008(3) 0.030(3) -0.0009(17)
C83 0.135(4) 0.029(2) 0.026(2) -0.016(3) 0.013(2) -0.0005(16)
C84 0.120(4) 0.032(2) 0.034(2) -0.004(3) 0.012(2) -0.0030(17)
C85 0.123(4) 0.045(3) 0.039(2) -0.007(3) 0.016(2) 0.0061(19)
C86 0.145(5) 0.041(3) 0.037(2) 0.009(3) 0.032(3) 0.0126(19)
C65 0.057(2) 0.031(2) 0.0241(17) -0.0022(16) 0.0053(16) 0.0004(14)
C76 0.202(7) 0.092(5) 0.064(4) 0.023(5) 0.004(4) -0.014(3)
C89 0.165(5) 0.031(2) 0.043(3) -0.015(3) 0.019(3) -0.0002(18)
C90 0.146(5) 0.051(3) 0.053(3) -0.016(3) 0.013(3) 0.010(2)
C91 0.199(7) 0.078(4) 0.155(6) 0.069(5) 0.120(6) 0.074(4)
C92 0.163(7) 0.278(12) 0.091(5) 0.105(8) 0.060(5) 0.074(6)
C93 0.056(2) 0.0318(19) 0.0211(17) -0.0019(16) 0.0108(16) -0.0022(14)
C77 0.056(2) 0.0357(19) 0.0223(17) -0.0055(17) 0.0047(16) 0.0013(14)
C95 0.061(2) 0.036(2) 0.0244(18) -0.0082(18) 0.0049(16) -0.0031(15)
C96 0.056(2) 0.0264(18) 0.0240(17) -0.0027(16) 0.0065(16) -0.0027(14)
C97 0.061(2) 0.036(2) 0.0226(17) -0.0054(18) 0.0039(16) 0.0028(14)
C98 0.161(6) 0.069(3) 0.047(3) -0.045(4) -0.006(3) 0.000(2)
C99 0.173(6) 0.068(3) 0.082(4) -0.006(4) 0.064(4) -0.004(3)
C100 0.057(2) 0.040(2) 0.033(2) -0.0033(18) 0.0039(17) -0.0041(16)
C101 0.054(2) 0.043(2) 0.034(2) 0.0009(17) 0.0031(17) 0.0032(16)
C102 0.054(2) 0.054(2) 0.043(2) -0.0089(19) 0.0008(19) -0.0096(18)
C103 0.094(4) 0.064(3) 0.125(5) 0.002(3) 0.059(4) 0.011(3)
C104 0.049(2) 0.046(2) 0.068(3) 0.0044(19) 0.009(2) 0.017(2)
C105 0.065(3) 0.058(3) 0.062(3) -0.010(2) 0.010(2) -0.008(2)
C106 0.063(3) 0.062(3) 0.059(3) 0.007(2) -0.004(2) 0.010(2)
C107 0.085(4) 0.194(7) 0.072(4) 0.060(4) -0.036(3) -0.059(4)
C108 0.060(3) 0.142(5) 0.070(3) 0.001(3) 0.022(3) 0.013(3)
C8' 0.050(6) 0.040(6) 0.031(6) -0.010(5) -0.006(5) -0.001(4)
C7' 0.031(5) 0.042(7) 0.040(7) -0.006(5) 0.008(5) 0.003(5)
N1' 0.042(4) 0.037(4) 0.048(4) 0.002(3) 0.002(3) 0.009(3)
C9' 0.045(4) 0.045(4) 0.058(5) -0.007(3) -0.005(5) 0.012(4)
S4' 0.0404(13) 0.0633(17) 0.086(2) -0.0078(11) -0.0002(12) 0.0008(14)
C1 0.048(6) 0.038(4) 0.053(5) -0.014(4) -0.017(5) 0.000(4)
C49 0.080(8) 0.047(5) 0.055(6) -0.016(6) -0.011(6) 0.008(4)
C47 0.083(7) 0.041(4) 0.057(5) -0.012(5) -0.006(5) -0.008(4)
C2 0.050(5) 0.042(4) 0.055(4) -0.017(4) -0.009(4) 0.000(4)
C48 0.086(7) 0.048(5) 0.067(6) -0.018(5) -0.005(6) -0.001(4)
C61 0.048(5) 0.061(4) 0.055(4) -0.019(4) -0.006(4) 0.013(4)
C109 0.057(6) 0.061(5) 0.052(5) -0.026(5) -0.014(4) 0.017(4)
C60 0.062(5) 0.066(5) 0.059(5) -0.023(5) -0.020(4) 0.013(4)
C35 0.059(6) 0.065(6) 0.067(6) -0.016(5) 0.001(5) 0.021(4)
C63 0.072(6) 0.070(5) 0.058(5) -0.010(5) -0.007(5) 0.020(4)
N2' 0.043(4) 0.043(4) 0.047(4) 0.001(3) -0.002(3) 0.003(3)
C113 0.052(5) 0.048(5) 0.054(5) -0.013(4) -0.009(4) 0.006(4)
C41 0.056(5) 0.074(9) 0.053(7) -0.008(5) 0.000(5) 0.015(5)
C44 0.077(8) 0.084(9) 0.041(6) -0.035(7) -0.016(5) 0.020(5)
C37 0.058(5) 0.070(6) 0.055(5) -0.006(5) -0.003(4) 0.022(4)
C42 0.063(5) 0.127(11) 0.060(6) 0.004(6) 0.001(5) 0.043(7)
C43 0.064(5) 0.087(7) 0.050(5) -0.031(5) -0.020(4) 0.030(5)
C58 0.067(6) 0.123(11) 0.075(7) -0.031(6) -0.039(5) 0.054(7)
C116 0.041(5) 0.065(5) 0.056(5) -0.012(4) -0.010(4) 0.021(5)
C75 0.044(6) 0.056(6) 0.081(7) -0.001(5) 0.013(5) 0.007(5)
C46 0.041(5) 0.052(5) 0.071(6) 0.003(4) 0.001(5) 0.007(5)
C57 0.036(5) 0.043(5) 0.053(5) -0.004(4) -0.003(4) 0.006(4)
C56 0.031(4) 0.052(5) 0.054(5) 0.009(4) 0.003(4) 0.009(4)
C55 0.041(5) 0.053(5) 0.054(5) 0.007(4) 0.000(4) 0.005(4)
C50 0.037(5) 0.065(6) 0.062(6) 0.010(4) 0.007(4) 0.003(5)
C75' 0.068(7) 0.080(7) 0.143(9) 0.010(5) 0.014(7) 0.025(7)
C46A 0.038(6) 0.091(8) 0.121(8) 0.020(5) -0.007(6) 0.035(7)
C50A 0.062(6) 0.103(8) 0.136(9) 0.029(6) 0.036(6) 0.034(7)
C56A 0.037(5) 0.075(5) 0.084(6) 0.003(4) -0.001(4) 0.022(5)
C57A 0.032(5) 0.064(6) 0.106(6) -0.004(4) -0.009(5) 0.029(5)
C55A 0.042(5) 0.086(6) 0.112(7) 0.015(5) 0.021(5) 0.038(6)
C59 0.035(5) 0.057(6) 0.050(5) -0.002(4) -0.006(4) 0.013(4)
C62 0.058(6) 0.069(6) 0.059(6) 0.008(5) 0.002(5) 0.028(5)
C11A 0.053(6) 0.081(7) 0.064(6) -0.002(5) 0.013(5) -0.017(5)
C62A 0.063(6) 0.072(7) 0.119(10) -0.003(5) -0.002(7) 0.046(6)
C59A 0.050(6) 0.071(6) 0.091(6) -0.007(5) -0.015(5) 0.030(5)
C11B 0.100(10) 0.106(9) 0.095(8) -0.057(8) -0.036(8) 0.042(6)
C67 0.070(10) 0.106(11) 0.056(7) 0.002(8) 0.007(6) 0.026(7)
C115 0.085(8) 0.119(11) 0.115(10) 0.019(7) 0.019(7) 0.036(9)
C67A 0.049(5) 0.073(6) 0.058(5) 0.013(4) 0.018(4) 0.022(4)
C68A 0.061(6) 0.079(8) 0.093(8) 0.008(5) 0.025(5) 0.033(6)
C83A 0.050(7) 0.106(9) 0.097(9) 0.030(6) 0.026(6) 0.043(7)
C68 0.067(6) 0.117(10) 0.134(11) 0.028(6) 0.047(7) 0.049(8)
C43A 0.060(7) 0.047(6) 0.060(6) -0.022(6) 0.008(5) 0.003(5)
C44A 0.062(5) 0.046(5) 0.057(6) -0.003(4) 0.002(5) -0.003(4)
C58A 0.056(5) 0.098(9) 0.067(7) 0.010(6) -0.007(5) 0.016(6)
C36 0.072(6) 0.116(11) 0.072(8) 0.010(7) 0.004(6) 0.025(8)
C114 0.069(6) 0.056(7) 0.047(6) -0.003(5) 0.002(5) -0.005(5)
C173 0.069(6) 0.047(6) 0.058(6) -0.003(5) -0.003(6) 0.008(5)
S3 0.050(2) 0.051(3) 0.048(2) -0.0091(18) -0.0061(17) 0.001(2)
S1 0.0399(13) 0.054(3) 0.059(3) 0.0015(14) 0.0000(15) 0.014(3)

loop_
_atom_type_symbol
_atom_type_description
_atom_type_scat_dispersion_real
_atom_type_scat_dispersion_imag
_atom_type_scat_source
C C 0.0033 0.0016 'International Tables Vol C Tables 4.2.6.8 and 6.1.1.4'
H H 0.0000 0.0000 'International Tables Vol C Tables 4.2.6.8 and 6.1.1.4'
Cu Cu 0.3201 1.2651 'International Tables Vol C Tables 4.2.6.8 and 6.1.1.4'
N N 0.0061 0.0033 'International Tables Vol C Tables 4.2.6.8 and 6.1.1.4'
S S 0.1246 0.1234 'International Tables Vol C Tables 4.2.6.8 and 6.1.1.4'

loop_
_geom_angle_atom_site_label_1
_geom_angle_atom_site_label_2
_geom_angle_atom_site_label_3
_geom_angle_site_symmetry_1
_geom_angle_site_symmetry_3
_geom_angle
_geom_angle_publ_flag
S3 Cu1 S2 . . 142.5(3) ?
S2 Cu1 S1' . . 131.5(3) ?
S2 Cu1 S3' . . 132.9(2) ?
S1' Cu1 S3' . . 94.7(2) ?
S3 Cu1 S1 . . 98.10(14) ?
S2 Cu1 S1 . . 118.8(3) ?
S5 Cu2 S7 . . 133.46(4) ?
S5 Cu2 S6 . . 128.33(4) ?
S7 Cu2 S6 . . 98.17(4) ?
C14 S2 Cu1 . . 99.09(12) ?
C8' S3' Cu1 . . 93.2(5) ?
C7' S1' Cu1 . . 96.9(6) ?
C88 S6 Cu2 . . 93.64(14) ?
C65 S5 Cu2 . . 104.40(11) ?
C94 S7 Cu2 . . 94.48(14) ?
C45 N7 C94 . . 111.6(3) ?
C45 N7 C69 . . 125.0(3) ?
C94 N7 C69 . . 123.0(3) ?
C9 N2 C8 . . 110.9(10) ?
C9 N2 C61 . . 125.3(8) ?
C8 N2 C61 . . 123.1(9) ?
C16 N4 C14 . . 108.7(3) ?
C16 N4 C38 . . 123.1(3) ?
C14 N4 C38 . . 128.0(3) ?
C9 N1 C7 . . 111.2(10) ?
C9 N1 C56A . . 123.1(8) ?
C7 N1 C56A . . 124.7(10) ?
C64 N5 C66 . . 108.9(3) ?
C64 N5 C96 . . 125.9(3) ?
C66 N5 C96 . . 125.2(3) ?
C16 N3 C15 . . 107.7(3) ?
C16 N3 C26 . . 124.1(3) ?
C15 N3 C26 . . 128.1(3) ?
C45 N8 C88 . . 111.4(3) ?
C45 N8 C82 . . 122.2(3) ?
C88 N8 C82 . . 126.0(3) ?
C64 N6 C65 . . 109.2(3) ?
C64 N6 C93 . . 125.0(3) ?
C65 N6 C93 . . 125.7(3) ?
C39 C3 C38 . . 116.6(4) ?
C39 C3 C51 . . 120.2(4) ?
C38 C3 C51 . . 123.1(3) ?
C5 C4 C39 . . 120.2(4) ?
C5 C4 H4 . . 119.900000 ?
C39 C4 H4 . . 119.900000 ?
C4 C5 C6 . . 121.8(4) ?
C4 C5 H5 . . 119.100000 ?
C6 C5 H5 . . 119.100000 ?
C38 C6 C5 . . 116.1(4) ?
C38 C6 C53 . . 122.8(3) ?
C5 C6 C53 . . 121.0(4) ?
C15 C14 N4 . . 105.6(3) ?
C15 C14 S2 . . 132.0(3) ?
N4 C14 S2 . . 122.4(3) ?
N4 C16 N3 . . 109.6(3) ?
N4 C16 H16 . . 125.200000 ?
N3 C16 H16 . . 125.200000 ?
C27 C112 C33 . . 113.0(4) ?
C27 C112 C40 . . 112.9(4) ?
C33 C112 C40 . . 108.0(4) ?
C27 C112 H9 . . 107.500000 ?
C33 C112 H9 . . 107.500000 ?
C40 C112 H9 . . 107.500000 ?
C28 C10 C27 . . 120.6(6) ?
C28 C10 H10 . . 119.700000 ?
C27 C10 H10 . . 119.700000 ?
C12 C11 C13 . . 121.1(4) ?
C12 C11 H11 . . 119.500000 ?
C13 C11 H11 . . 119.500000 ?
C11 C12 C97 . . 120.4(4) ?
C11 C12 H12 . . 119.800000 ?
C97 C12 H12 . . 119.800000 ?
C11 C13 C111 . . 120.7(4) ?
C11 C13 H13 . . 119.600000 ?
C111 C13 H13 . . 119.600000 ?
C96 C111 C13 . . 116.4(3) ?
C96 C111 C104 . . 122.3(3) ?
C13 C111 C104 . . 121.4(3) ?
C100 C32 H32A . . 109.500000 ?
C100 C32 H32B . . 109.500000 ?
H32A C32 H32B . . 109.500000 ?
C100 C32 H32C . . 109.500000 ?
H32A C32 H32C . . 109.500000 ?
H32B C32 H32C . . 109.500000 ?
C65 C66 N5 . . 108.0(3) ?
C65 C66 H66 . . 126.000000 ?
N5 C66 H66 . . 126.000000 ?
C78 C17 H17A . . 109.500000 ?
C78 C17 H17B . . 109.500000 ?
H17A C17 H17B . . 109.500000 ?
C78 C17 H17C . . 109.500000 ?
H17A C17 H17C . . 109.500000 ?
H17B C17 H17C . . 109.500000 ?
N5 C64 N6 . . 108.6(3) ?
N5 C64 H64 . . 125.700000 ?
N6 C64 H64 . . 125.700000 ?
C100 C19 H19A . . 109.500000 ?
C100 C19 H19B . . 109.500000 ?
H19A C19 H19B . . 109.500000 ?
C100 C19 H19C . . 109.500000 ?
H19A C19 H19C . . 109.500000 ?
H19B C19 H19C . . 109.500000 ?
C95 C20 C21 . . 120.7(3) ?
C95 C20 H20 . . 119.600000 ?
C21 C20 H20 . . 119.600000 ?
C22 C21 C20 . . 120.7(3) ?
C22 C21 H21 . . 119.600000 ?
C20 C21 H21 . . 119.600000 ?
C21 C22 C93 . . 116.8(3) ?
C21 C22 C101 . . 122.6(3) ?
C93 C22 C101 . . 120.6(3) ?
C101 C23 H23A . . 109.500000 ?
C101 C23 H23B . . 109.500000 ?
H23A C23 H23B . . 109.500000 ?
C101 C23 H23C . . 109.500000 ?
H23A C23 H23C . . 109.500000 ?
H23B C23 H23C . . 109.500000 ?
C84 C24 C83 . . 119.7(5) ?
C84 C24 H24 . . 120.100000 ?
C83 C24 H24 . . 120.100000 ?
C26 C25 C29 . . 113.7(6) ?
C26 C25 C30 . . 123.2(4) ?
C29 C25 C30 . . 123.1(6) ?
C27 C26 C25 . . 125.0(4) ?
C27 C26 N3 . . 117.8(4) ?
C25 C26 N3 . . 117.3(5) ?
C26 C27 C10 . . 116.4(5) ?
C26 C27 C112 . . 122.9(4) ?
C10 C27 C112 . . 120.6(5) ?
C29 C28 C10 . . 121.0(6) ?
C29 C28 H28 . . 119.500000 ?
C10 C28 H28 . . 119.500000 ?
C28 C29 C25 . . 123.2(7) ?
C28 C29 H29 . . 118.400000 ?
C25 C29 H29 . . 118.400000 ?
C25 C30 C31 . . 112.0(5) ?
C25 C30 C34 . . 114.7(5) ?
C31 C30 C34 . . 109.5(5) ?
C25 C30 H30 . . 106.700000 ?
C31 C30 H30 . . 106.700000 ?
C34 C30 H30 . . 106.700000 ?
C30 C31 H31A . . 109.500000 ?
C30 C31 H31B . . 109.500000 ?
H31A C31 H31B . . 109.500000 ?
C30 C31 H31C . . 109.500000 ?
H31A C31 H31C . . 109.500000 ?
H31B C31 H31C . . 109.500000 ?
C14 C15 N3 . . 108.4(3) ?
C14 C15 H15 . . 125.800000 ?
N3 C15 H15 . . 125.800000 ?
C112 C33 H33A . . 109.500000 ?
C112 C33 H33B . . 109.500000 ?
H33A C33 H33B . . 109.500000 ?
C112 C33 H33C . . 109.500000 ?
H33A C33 H33C . . 109.500000 ?
H33B C33 H33C . . 109.500000 ?
C30 C34 H34A . . 109.500000 ?
C30 C34 H34B . . 109.500000 ?
H34A C34 H34B . . 109.500000 ?
C30 C34 H34C . . 109.500000 ?
H34A C34 H34C . . 109.500000 ?
H34B C34 H34C . . 109.500000 ?
N2 C8 C7 . . 105.3(11) ?
N2 C8 S3 . . 127.3(11) ?
C7 C8 S3 . . 127.4(8) ?
N1 C7 C8 . . 106.3(10) ?
N1 C7 S1 . . 126.8(10) ?
C8 C7 S1 . . 126.9(8) ?
N1 C9 N2 . . 106.2(9) ?
N1 C9 S4 . . 128.7(8) ?
N2 C9 S4 . . 125.1(9) ?
C6 C38 C3 . . 123.9(3) ?
C6 C38 N4 . . 118.8(4) ?
C3 C38 N4 . . 117.2(3) ?
C4 C39 C3 . . 121.3(4) ?
C4 C39 H39 . . 119.300000 ?
C3 C39 H39 . . 119.300000 ?
C112 C40 H40A . . 109.500000 ?
C112 C40 H40B . . 109.500000 ?
H40A C40 H40B . . 109.500000 ?
C112 C40 H40C . . 109.500000 ?
H40A C40 H40C . . 109.500000 ?
H40B C40 H40C . . 109.500000 ?
C3 C51 C52 . . 111.2(4) ?
C3 C51 C18 . . 111.3(3) ?
C52 C51 C18 . . 111.1(4) ?
C3 C51 H51 . . 107.700000 ?
C52 C51 H51 . . 107.700000 ?
C18 C51 H51 . . 107.700000 ?
C51 C52 H52A . . 109.500000 ?
C51 C52 H52B . . 109.500000 ?
H52A C52 H52B . . 109.500000 ?
C51 C52 H52C . . 109.500000 ?
H52A C52 H52C . . 109.500000 ?
H52B C52 H52C . . 109.500000 ?
C6 C53 C87 . . 111.4(3) ?
C6 C53 C54 . . 110.1(4) ?
C87 C53 C54 . . 110.8(4) ?
C6 C53 H53 . . 108.100000 ?
C87 C53 H53 . . 108.100000 ?
C54 C53 H53 . . 108.100000 ?
C53 C54 H54A . . 109.500000 ?
C53 C54 H54B . . 109.500000 ?
H54A C54 H54B . . 109.500000 ?
C53 C54 H54C . . 109.500000 ?
H54A C54 H54C . . 109.500000 ?
H54B C54 H54C . . 109.500000 ?
C51 C18 H18A . . 109.500000 ?
C51 C18 H18B . . 109.500000 ?
H18A C18 H18B . . 109.500000 ?
C51 C18 H18C . . 109.500000 ?
H18A C18 H18C . . 109.500000 ?
H18B C18 H18C . . 109.500000 ?
C53 C87 H87A . . 109.500000 ?
C53 C87 H87B . . 109.500000 ?
H87A C87 H87B . . 109.500000 ?
C53 C87 H87C . . 109.500000 ?
H87A C87 H87C . . 109.500000 ?
H87B C87 H87C . . 109.500000 ?
C70 C69 C74 . . 123.7(4) ?
C70 C69 N7 . . 117.8(5) ?
C74 C69 N7 . . 118.5(5) ?
C69 C70 C71 . . 116.7(5) ?
C69 C70 C78 . . 121.9(4) ?
C71 C70 C78 . . 121.4(5) ?
C72 C71 C70 . . 120.0(5) ?
C72 C71 H71 . . 120.000000 ?
C70 C71 H71 . . 120.000000 ?
C71 C72 C73 . . 121.8(4) ?
C71 C72 H72 . . 119.100000 ?
C73 C72 H72 . . 119.100000 ?
C72 C73 C74 . . 120.7(5) ?
C72 C73 H73 . . 119.600000 ?
C74 C73 H73 . . 119.600000 ?
C73 C74 C69 . . 117.0(5) ?
C73 C74 C80 . . 120.1(5) ?
C69 C74 C80 . . 122.8(4) ?
N8 C45 N7 . . 105.0(3) ?
N8 C45 S8 . . 126.6(3) ?
N7 C45 S8 . . 128.4(3) ?
N8 C88 C94 . . 106.4(3) ?
N8 C88 S6 . . 127.0(3) ?
C94 C88 S6 . . 126.5(3) ?
N7 C94 C88 . . 105.6(3) ?
N7 C94 S7 . . 127.3(3) ?
C88 C94 S7 . . 127.1(3) ?
C70 C78 C79 . . 112.8(4) ?
C70 C78 C17 . . 114.2(4) ?
C79 C78 C17 . . 108.2(5) ?
C70 C78 H78 . . 107.000000 ?
C79 C78 H78 . . 107.000000 ?
C17 C78 H78 . . 107.000000 ?
C78 C79 H79A . . 109.500000 ?
C78 C79 H79B . . 109.500000 ?
H79A C79 H79B . . 109.500000 ?
C78 C79 H79C . . 109.500000 ?
H79A C79 H79C . . 109.500000 ?
H79B C79 H79C . . 109.500000 ?
C74 C80 C81 . . 110.1(4) ?
C74 C80 C76 . . 111.8(4) ?
C81 C80 C76 . . 112.2(6) ?
C74 C80 H80 . . 107.500000 ?
C81 C80 H80 . . 107.500000 ?
C76 C80 H80 . . 107.500000 ?
C80 C81 H81A . . 109.500000 ?
C80 C81 H81B . . 109.500000 ?
H81A C81 H81B . . 109.500000 ?
C80 C81 H81C . . 109.500000 ?
H81A C81 H81C . . 109.500000 ?
H81B C81 H81C . . 109.500000 ?
C83 C82 C86 . . 123.8(4) ?
C83 C82 N8 . . 116.5(5) ?
C86 C82 N8 . . 119.7(5) ?
C82 C83 C24 . . 118.2(5) ?
C82 C83 C89 . . 123.4(4) ?
C24 C83 C89 . . 118.5(5) ?
C24 C84 C85 . . 120.5(4) ?
C24 C84 H84 . . 119.700000 ?
C85 C84 H84 . . 119.700000 ?
C84 C85 C86 . . 122.5(5) ?
C84 C85 H85 . . 118.800000 ?
C86 C85 H85 . . 118.800000 ?
C85 C86 C82 . . 115.2(5) ?
C85 C86 C91 . . 118.5(6) ?
C82 C86 C91 . . 126.3(5) ?
C66 C65 N6 . . 105.3(3) ?
C66 C65 S5 . . 133.5(3) ?
N6 C65 S5 . . 121.2(2) ?
C80 C76 H88A . . 109.500000 ?
C80 C76 H88B . . 109.500000 ?
H88A C76 H88B . . 109.500000 ?
C80 C76 H88C . . 109.500000 ?
H88A C76 H88C . . 109.500000 ?
H88B C76 H88C . . 109.500000 ?
C90 C89 C83 . . 113.1(4) ?
C90 C89 C98 . . 111.1(5) ?
C83 C89 C98 . . 111.6(4) ?
C90 C89 H89 . . 106.900000 ?
C83 C89 H89 . . 106.900000 ?
C98 C89 H89 . . 106.900000 ?
C89 C90 H90A . . 109.500000 ?
C89 C90 H90B . . 109.500000 ?
H90A C90 H90B . . 109.500000 ?
C89 C90 H90C . . 109.500000 ?
H90A C90 H90C . . 109.500000 ?
H90B C90 H90C . . 109.500000 ?
C92 C91 C99 . . 121.5(6) ?
C92 C91 C86 . . 124.4(5) ?
C99 C91 C86 . . 112.8(5) ?
C91 C92 H92A . . 109.500000 ?
C91 C92 H92B . . 109.500000 ?
H92A C92 H92B . . 109.500000 ?
C91 C92 H92C . . 109.500000 ?
H92A C92 H92C . . 109.500000 ?
H92B C92 H92C . . 109.500000 ?
C77 C93 C22 . . 123.6(3) ?
C77 C93 N6 . . 118.3(3) ?
C22 C93 N6 . . 118.2(3) ?
C95 C77 C93 . . 116.7(3) ?
C95 C77 C100 . . 120.4(3) ?
C93 C77 C100 . . 122.9(3) ?
C20 C95 C77 . . 121.5(3) ?
C20 C95 H95 . . 119.300000 ?
C77 C95 H95 . . 119.300000 ?
C111 C96 C97 . . 124.6(3) ?
C111 C96 N5 . . 117.5(3) ?
C97 C96 N5 . . 117.9(3) ?
C96 C97 C12 . . 116.8(4) ?
C96 C97 C102 . . 122.3(3) ?
C12 C97 C102 . . 120.9(3) ?
C89 C98 H98A . . 109.500000 ?
C89 C98 H98B . . 109.500000 ?
H98A C98 H98B . . 109.500000 ?
C89 C98 H98C . . 109.500000 ?
H98A C98 H98C . . 109.500000 ?
H98B C98 H98C . . 109.500000 ?
C91 C99 H99A . . 109.500000 ?
C91 C99 H99B . . 109.500000 ?
H99A C99 H99B . . 109.500000 ?
C91 C99 H99C . . 109.500000 ?
H99A C99 H99C . . 109.500000 ?
H99B C99 H99C . . 109.500000 ?
C77 C100 C32 . . 111.1(3) ?
C77 C100 C19 . . 110.9(3) ?
C32 C100 C19 . . 111.6(3) ?
C77 C100 H100 . . 107.700000 ?
C32 C100 H100 . . 107.700000 ?
C19 C100 H100 . . 107.700000 ?
C22 C101 C106 . . 113.4(3) ?
C22 C101 C23 . . 109.9(3) ?
C106 C101 C23 . . 111.7(3) ?
C22 C101 H101 . . 107.200000 ?
C106 C101 H101 . . 107.200000 ?
C23 C101 H101 . . 107.200000 ?
C103 C102 C107 . . 111.4(5) ?
C103 C102 C97 . . 113.1(4) ?
C107 C102 C97 . . 110.7(3) ?
C103 C102 H102 . . 107.100000 ?
C107 C102 H102 . . 107.100000 ?
C97 C102 H102 . . 107.100000 ?
C102 C103 H10A . . 109.500000 ?
C102 C103 H10B . . 109.500000 ?
H10A C103 H10B . . 109.500000 ?
C102 C103 H10C . . 109.500000 ?
H10A C103 H10C . . 109.500000 ?
H10B C103 H10C . . 109.500000 ?
C105 C104 C108 . . 110.5(4) ?
C105 C104 C111 . . 112.9(3) ?
C108 C104 C111 . . 111.7(4) ?
C105 C104 H104 . . 107.200000 ?
C108 C104 H104 . . 107.200000 ?
C111 C104 H104 . . 107.200000 ?
C104 C105 H10D . . 109.500000 ?
C104 C105 H10E . . 109.500000 ?
H10D C105 H10E . . 109.500000 ?
C104 C105 H10F . . 109.500000 ?
H10D C105 H10F . . 109.500000 ?
H10E C105 H10F . . 109.500000 ?
C101 C106 H10G . . 109.500000 ?
C101 C106 H10H . . 109.500000 ?
H10G C106 H10H . . 109.500000 ?
C101 C106 H10I . . 109.500000 ?
H10G C106 H10I . . 109.500000 ?
H10H C106 H10I . . 109.500000 ?
C102 C107 H10J . . 109.500000 ?
C102 C107 H10K . . 109.500000 ?
H10J C107 H10K . . 109.500000 ?
C102 C107 H10L . . 109.500000 ?
H10J C107 H10L . . 109.500000 ?
H10K C107 H10L . . 109.500000 ?
C104 C108 H10M . . 109.500000 ?
C104 C108 H10N . . 109.500000 ?
H10M C108 H10N . . 109.500000 ?
C104 C108 H10O . . 109.500000 ?
H10M C108 H10O . . 109.500000 ?
H10N C108 H10O . . 109.500000 ?
C7' C8' N2' . . 109.0(10) ?
C7' C8' S3' . . 127.0(9) ?
N2' C8' S3' . . 124.0(9) ?
N1' C7' C8' . . 105.9(10) ?
N1' C7' S1' . . 125.9(10) ?
C8' C7' S1' . . 128.2(9) ?
C7' N1' C9' . . 110.4(9) ?
C7' N1' C56 . . 123.2(9) ?
C9' N1' C56 . . 125.6(8) ?
N2' C9' N1' . . 105.9(8) ?
N2' C9' S4' . . 126.4(7) ?
N1' C9' S4' . . 127.7(8) ?
C113 C1 N2' . . 119.2(11) ?
C113 C1 C2 . . 123.2(9) ?
N2' C1 C2 . . 117.6(10) ?
C113 C49 C48 . . 121.1(11) ?
C113 C49 H49 . . 119.500000 ?
C48 C49 H49 . . 119.500000 ?
C48 C47 C2 . . 121.4(10) ?
C48 C47 H47 . . 119.300000 ?
C2 C47 H47 . . 119.300000 ?
C47 C2 C1 . . 116.8(9) ?
C47 C2 C43A . . 118.8(10) ?
C1 C2 C43A . . 124.4(10) ?
C47 C48 C49 . . 119.6(10) ?
C47 C48 H48 . . 120.200000 ?
C49 C48 H48 . . 120.200000 ?
C116 C61 N2 . . 118.3(10) ?
C116 C61 C109 . . 122.1(11) ?
N2 C61 C109 . . 119.5(8) ?
C60 C109 C61 . . 119.5(9) ?
C60 C109 C43 . . 119.1(11) ?
C61 C109 C43 . . 121.4(10) ?
C109 C60 C35 . . 120.5(11) ?
C109 C60 H60 . . 119.700000 ?
C35 C60 H60 . . 119.700000 ?
C63 C35 C60 . . 118.6(11) ?
C63 C35 H35 . . 120.700000 ?
C60 C35 H35 . . 120.700000 ?
C35 C63 C116 . . 124.2(11) ?
C35 C63 H63 . . 117.900000 ?
C116 C63 H63 . . 117.900000 ?
C9' N2' C8' . . 108.5(8) ?
C9' N2' C1 . . 124.8(8) ?
C8' N2' C1 . . 125.1(8) ?
C1 C113 C49 . . 117.9(11) ?
C1 C113 C173 . . 123.1(10) ?
C49 C113 C173 . . 119.0(10) ?
C37 C41 H41A . . 109.500000 ?
C37 C41 H41B . . 109.500000 ?
H41A C41 H41B . . 109.500000 ?
C37 C41 H41C . . 109.500000 ?
H41A C41 H41C . . 109.500000 ?
H41B C41 H41C . . 109.500000 ?
C43 C44 H44A . . 109.500000 ?
C43 C44 H44B . . 109.500000 ?
H44A C44 H44B . . 109.500000 ?
C43 C44 H44C . . 109.500000 ?
H44A C44 H44C . . 109.500000 ?
H44B C44 H44C . . 109.500000 ?
C116 C37 C41 . . 110.2(9) ?
C116 C37 C42 . . 109.4(9) ?
C41 C37 C42 . . 109.7(8) ?
C116 C37 H37 . . 109.200000 ?
C41 C37 H37 . . 109.200000 ?
C42 C37 H37 . . 109.200000 ?
C37 C42 H42A . . 109.500000 ?
C37 C42 H42B . . 109.500000 ?
H42A C42 H42B . . 109.500000 ?
C37 C42 H42C . . 109.500000 ?
H42A C42 H42C . . 109.500000 ?
H42B C42 H42C . . 109.500000 ?
C44 C43 C58 . . 108.6(10) ?
C44 C43 C109 . . 112.2(10) ?
C58 C43 C109 . . 109.1(7) ?
C44 C43 H43 . . 109.000000 ?
C58 C43 H43 . . 109.000000 ?
C109 C43 H43 . . 109.000000 ?
C43 C58 H58A . . 109.500000 ?
C43 C58 H58B . . 109.500000 ?
H58A C58 H58B . . 109.500000 ?
C43 C58 H58C . . 109.500000 ?
H58A C58 H58C . . 109.500000 ?
H58B C58 H58C . . 109.500000 ?
C61 C116 C63 . . 114.9(12) ?
C61 C116 C37 . . 122.1(10) ?
C63 C116 C37 . . 123.0(10) ?
C50 C75 C46 . . 119.4(10) ?
C50 C75 H45 . . 120.300000 ?
C46 C75 H45 . . 120.300000 ?
C75 C46 C57 . . 121.6(10) ?
C75 C46 H46 . . 119.200000 ?
C57 C46 H46 . . 119.200000 ?
C46 C57 C56 . . 116.4(10) ?
C46 C57 C59 . . 122.2(9) ?
C56 C57 C59 . . 121.4(8) ?
C55 C56 C57 . . 123.5(9) ?
C55 C56 N1' . . 118.4(8) ?
C57 C56 N1' . . 118.1(8) ?
C56 C55 C50 . . 117.3(9) ?
C56 C55 C67A . . 123.4(9) ?
C50 C55 C67A . . 118.9(10) ?
C75 C50 C55 . . 121.7(10) ?
C75 C50 H50 . . 119.200000 ?
C55 C50 H50 . . 119.200000 ?
C46A C75' C50A . . 119.4(13) ?
C46A C75' H45A . . 120.300000 ?
C50A C75' H45A . . 120.300000 ?
C75' C46A C57A . . 124.5(12) ?
C75' C46A H46A . . 117.800000 ?
C57A C46A H46A . . 117.800000 ?
C75' C50A C55A . . 119.4(13) ?
C75' C50A H50A . . 120.300000 ?
C55A C50A H50A . . 120.300000 ?
C55A C56A C57A . . 124.1(11) ?
C55A C56A N1 . . 119.2(10) ?
C57A C56A N1 . . 116.7(11) ?
C46A C57A C56A . . 113.3(12) ?
C46A C57A C59A . . 124.1(11) ?
C56A C57A C59A . . 122.6(11) ?
C56A C55A C50A . . 119.3(11) ?
C56A C55A C83A . . 124.1(11) ?
C50A C55A C83A . . 116.4(12) ?
C57 C59 C62 . . 113.4(9) ?
C57 C59 C11A . . 111.9(9) ?
C62 C59 C11A . . 108.5(9) ?
C57 C59 H59 . . 107.600000 ?
C62 C59 H59 . . 107.600000 ?
C11A C59 H59 . . 107.600000 ?
C59 C62 H62A . . 109.500000 ?
C59 C62 H62B . . 109.500000 ?
H62A C62 H62B . . 109.500000 ?
C59 C62 H62C . . 109.500000 ?
H62A C62 H62C . . 109.500000 ?
H62B C62 H62C . . 109.500000 ?
C59 C11A H66A . . 109.500000 ?
C59 C11A H66B . . 109.500000 ?
H66A C11A H66B . . 109.500000 ?
C59 C11A H66C . . 109.500000 ?
H66A C11A H66C . . 109.500000 ?
H66B C11A H66C . . 109.500000 ?
C59A C62A H62D . . 109.500000 ?
C59A C62A H62E . . 109.500000 ?
H62D C62A H62E . . 109.500000 ?
C59A C62A H62F . . 109.500000 ?
H62D C62A H62F . . 109.500000 ?
H62E C62A H62F . . 109.500000 ?
C57A C59A C62A . . 113.3(11) ?
C57A C59A C11B . . 115.3(10) ?
C62A C59A C11B . . 107.3(10) ?
C57A C59A H59A . . 106.800000 ?
C62A C59A H59A . . 106.800000 ?
C11B C59A H59A . . 106.800000 ?
C59A C11B H66D . . 109.500000 ?
C59A C11B H66E . . 109.500000 ?
H66D C11B H66E . . 109.500000 ?
C59A C11B H66F . . 109.500000 ?
H66D C11B H66F . . 109.500000 ?
H66E C11B H66F . . 109.500000 ?
C67A C67 H67A . . 109.500000 ?
C67A C67 H67B . . 109.500000 ?
H67A C67 H67B . . 109.500000 ?
C67A C67 H67C . . 109.500000 ?
H67A C67 H67C . . 109.500000 ?
H67B C67 H67C . . 109.500000 ?
C83A C115 H11A . . 109.500000 ?
C83A C115 H11B . . 109.500000 ?
H11A C115 H11B . . 109.500000 ?
C83A C115 H11C . . 109.500000 ?
H11A C115 H11C . . 109.500000 ?
H11B C115 H11C . . 109.500000 ?
C67 C67A C55 . . 112.6(10) ?
C67 C67A C68A . . 112.2(10) ?
C55 C67A C68A . . 110.3(8) ?
C67 C67A H67D . . 107.100000 ?
C55 C67A H67D . . 107.100000 ?
C68A C67A H67D . . 107.100000 ?
C67A C68A H68A . . 109.500000 ?
C67A C68A H68B . . 109.500000 ?
H68A C68A H68B . . 109.500000 ?
C67A C68A H68C . . 109.500000 ?
H68A C68A H68C . . 109.500000 ?
H68B C68A H68C . . 109.500000 ?
C68 C83A C115 . . 111.0(14) ?
C68 C83A C55A . . 115.1(10) ?
C115 C83A C55A . . 110.6(12) ?
C68 C83A H83A . . 106.600000 ?
C115 C83A H83A . . 106.600000 ?
C55A C83A H83A . . 106.600000 ?
C83A C68 H68D . . 109.500000 ?
C83A C68 H68E . . 109.500000 ?
H68D C68 H68E . . 109.500000 ?
C83A C68 H68F . . 109.500000 ?
H68D C68 H68F . . 109.500000 ?
H68E C68 H68F . . 109.500000 ?
C2 C43A C58A . . 112.3(9) ?
C2 C43A C44A . . 113.0(10) ?
C58A C43A C44A . . 108.6(11) ?
C2 C43A H43A . . 107.600000 ?
C58A C43A H43A . . 107.600000 ?
C44A C43A H43A . . 107.600000 ?
C43A C44A H44D . . 109.500000 ?
C43A C44A H44E . . 109.500000 ?
H44D C44A H44E . . 109.500000 ?
C43A C44A H44F . . 109.500000 ?
H44D C44A H44F . . 109.500000 ?
H44E C44A H44F . . 109.500000 ?
C43A C58A H58D . . 109.500000 ?
C43A C58A H58E . . 109.500000 ?
H58D C58A H58E . . 109.500000 ?
C43A C58A H58F . . 109.500000 ?
H58D C58A H58F . . 109.500000 ?
H58E C58A H58F . . 109.500000 ?
C173 C36 H36A . . 109.500000 ?
C173 C36 H36B . . 109.500000 ?
H36A C36 H36B . . 109.500000 ?
C173 C36 H36C . . 109.500000 ?
H36A C36 H36C . . 109.500000 ?
H36B C36 H36C . . 109.500000 ?
C173 C114 H11D . . 109.500000 ?
C173 C114 H11E . . 109.500000 ?
H11D C114 H11E . . 109.500000 ?
C173 C114 H11F . . 109.500000 ?
H11D C114 H11F . . 109.500000 ?
H11E C114 H11F . . 109.500000 ?
C36 C173 C114 . . 114.0(11) ?
C36 C173 C113 . . 110.5(12) ?
C114 C173 C113 . . 110.9(10) ?
C36 C173 H173 . . 107.000000 ?
C114 C173 H173 . . 107.000000 ?
C113 C173 H173 . . 107.000000 ?
C8 S3 Cu1 . . 96.5(7) ?
C7 S1 Cu1 . . 90.6(6) ?

loop_
_geom_bond_atom_site_label_1
_geom_bond_atom_site_label_2
_geom_bond_site_symmetry_2
_geom_bond_distance
_geom_bond_publ_flag
Cu1 S3 . 2.134(7) ?
Cu1 S2 . 2.1806(10) ?
Cu1 S1' . 2.260(4) ?
Cu1 S3' . 2.407(8) ?
Cu1 S1 . 2.407(7) ?
Cu2 S5 . 2.1528(10) ?
Cu2 S7 . 2.2530(11) ?
Cu2 S6 . 2.2928(11) ?
S8 C45 . 1.647(4) ?
S2 C14 . 1.738(4) ?
S3' C8' . 1.704(14) ?
S1' C7' . 1.672(16) ?
S4 C9 . 1.667(10) ?
S6 C88 . 1.684(4) ?
S5 C65 . 1.731(3) ?
S7 C94 . 1.677(4) ?
N7 C45 . 1.377(5) ?
N7 C94 . 1.378(5) ?
N7 C69 . 1.457(5) ?
N2 C9 . 1.378(13) ?
N2 C8 . 1.400(13) ?
N2 C61 . 1.418(13) ?
N4 C16 . 1.327(5) ?
N4 C14 . 1.399(4) ?
N4 C38 . 1.451(4) ?
N1 C9 . 1.360(14) ?
N1 C7 . 1.390(12) ?
N1 C56A . 1.444(14) ?
N5 C64 . 1.321(4) ?
N5 C66 . 1.388(4) ?
N5 C96 . 1.443(4) ?
N3 C16 . 1.328(4) ?
N3 C15 . 1.383(4) ?
N3 C26 . 1.458(5) ?
N8 C45 . 1.371(5) ?
N8 C88 . 1.375(5) ?
N8 C82 . 1.438(5) ?
N6 C64 . 1.337(4) ?
N6 C65 . 1.407(4) ?
N6 C93 . 1.446(4) ?
C3 C39 . 1.387(5) ?
C3 C38 . 1.399(6) ?
C3 C51 . 1.510(6) ?
C4 C5 . 1.370(6) ?
C4 C39 . 1.375(6) ?
C4 H4 . 0.950000 ?
C5 C6 . 1.395(5) ?
C5 H5 . 0.950000 ?
C6 C38 . 1.389(6) ?
C6 C53 . 1.502(6) ?
C14 C15 . 1.355(5) ?
C16 H16 . 0.950000 ?
C112 C27 . 1.513(7) ?
C112 C33 . 1.523(6) ?
C112 C40 . 1.552(6) ?
C112 H9 . 1.000000 ?
C10 C28 . 1.354(10) ?
C10 C27 . 1.407(6) ?
C10 H10 . 0.950000 ?
C11 C12 . 1.365(6) ?
C11 C13 . 1.382(6) ?
C11 H11 . 0.950000 ?
C12 C97 . 1.396(5) ?
C12 H12 . 0.950000 ?
C13 C111 . 1.388(5) ?
C13 H13 . 0.950000 ?
C111 C96 . 1.381(5) ?
C111 C104 . 1.519(6) ?
C32 C100 . 1.523(6) ?
C32 H32A . 0.980000 ?
C32 H32B . 0.980000 ?
C32 H32C . 0.980000 ?
C66 C65 . 1.358(5) ?
C66 H66 . 0.950000 ?
C17 C78 . 1.549(8) ?
C17 H17A . 0.980000 ?
C17 H17B . 0.980000 ?
C17 H17C . 0.980000 ?
C64 H64 . 0.950000 ?
C19 C100 . 1.527(5) ?
C19 H19A . 0.980000 ?
C19 H19B . 0.980000 ?
C19 H19C . 0.980000 ?
C20 C95 . 1.362(5) ?
C20 C21 . 1.389(5) ?
C20 H20 . 0.950000 ?
C21 C22 . 1.382(5) ?
C21 H21 . 0.950000 ?
C22 C93 . 1.400(5) ?
C22 C101 . 1.512(5) ?
C23 C101 . 1.529(5) ?
C23 H23A . 0.980000 ?
C23 H23B . 0.980000 ?
C23 H23C . 0.980000 ?
C24 C84 . 1.365(6) ?
C24 C83 . 1.410(6) ?
C24 H24 . 0.950000 ?
C25 C26 . 1.392(7) ?
C25 C29 . 1.417(8) ?
C25 C30 . 1.499(8) ?
C26 C27 . 1.386(7) ?
C28 C29 . 1.340(10) ?
C28 H28 . 0.950000 ?
C29 H29 . 0.950000 ?
C30 C31 . 1.516(8) ?
C30 C34 . 1.543(8) ?
C30 H30 . 1.000000 ?
C31 H31A . 0.980000 ?
C31 H31B . 0.980000 ?
C31 H31C . 0.980000 ?
C15 H15 . 0.950000 ?
C33 H33A . 0.980000 ?
C33 H33B . 0.980000 ?
C33 H33C . 0.980000 ?
C34 H34A . 0.980000 ?
C34 H34B . 0.980000 ?
C34 H34C . 0.980000 ?
C8 C7 . 1.429(17) ?
C8 S3 . 1.657(18) ?
C7 S1 . 1.660(17) ?
C39 H39 . 0.950000 ?
C40 H40A . 0.980000 ?
C40 H40B . 0.980000 ?
C40 H40C . 0.980000 ?
C51 C52 . 1.515(6) ?
C51 C18 . 1.540(6) ?
C51 H51 . 1.000000 ?
C52 H52A . 0.980000 ?
C52 H52B . 0.980000 ?
C52 H52C . 0.980000 ?
C53 C87 . 1.529(7) ?
C53 C54 . 1.549(6) ?
C53 H53 . 1.000000 ?
C54 H54A . 0.980000 ?
C54 H54B . 0.980000 ?
C54 H54C . 0.980000 ?
C18 H18A . 0.980000 ?
C18 H18B . 0.980000 ?
C18 H18C . 0.980000 ?
C87 H87A . 0.980000 ?
C87 H87B . 0.980000 ?
C87 H87C . 0.980000 ?
C69 C70 . 1.375(7) ?
C69 C74 . 1.400(7) ?
C70 C71 . 1.411(6) ?
C70 C78 . 1.502(7) ?
C71 C72 . 1.363(7) ?
C71 H71 . 0.950000 ?
C72 C73 . 1.364(7) ?
C72 H72 . 0.950000 ?
C73 C74 . 1.377(6) ?
C73 H73 . 0.950000 ?
C74 C80 . 1.511(7) ?
C88 C94 . 1.420(6) ?
C78 C79 . 1.515(7) ?
C78 H78 . 1.000000 ?
C79 H79A . 0.980000 ?
C79 H79B . 0.980000 ?
C79 H79C . 0.980000 ?
C80 C81 . 1.515(7) ?
C80 C76 . 1.517(8) ?
C80 H80 . 1.000000 ?
C81 H81A . 0.980000 ?
C81 H81B . 0.980000 ?
C81 H81C . 0.980000 ?
C82 C83 . 1.371(7) ?
C82 C86 . 1.400(8) ?
C83 C89 . 1.523(7) ?
C84 C85 . 1.375(7) ?
C84 H84 . 0.950000 ?
C85 C86 . 1.398(6) ?
C85 H85 . 0.950000 ?
C86 C91 . 1.520(9) ?
C76 H88A . 0.980000 ?
C76 H88B . 0.980000 ?
C76 H88C . 0.980000 ?
C89 C90 . 1.522(7) ?
C89 C98 . 1.540(7) ?
C89 H89 . 1.000000 ?
C90 H90A . 0.980000 ?
C90 H90B . 0.980000 ?
C90 H90C . 0.980000 ?
C91 C92 . 1.374(9) ?
C91 C99 . 1.486(7) ?
C92 H92A . 0.980000 ?
C92 H92B . 0.980000 ?
C92 H92C . 0.980000 ?
C93 C77 . 1.395(5) ?
C77 C95 . 1.383(5) ?
C77 C100 . 1.520(5) ?
C95 H95 . 0.950000 ?
C96 C97 . 1.381(5) ?
C97 C102 . 1.530(5) ?
C98 H98A . 0.980000 ?
C98 H98B . 0.980000 ?
C98 H98C . 0.980000 ?
C99 H99A . 0.980000 ?
C99 H99B . 0.980000 ?
C99 H99C . 0.980000 ?
C100 H100 . 1.000000 ?
C101 C106 . 1.519(5) ?
C101 H101 . 1.000000 ?
C102 C103 . 1.503(6) ?
C102 C107 . 1.510(6) ?
C102 H102 . 1.000000 ?
C103 H10A . 0.980000 ?
C103 H10B . 0.980000 ?
C103 H10C . 0.980000 ?
C104 C105 . 1.498(6) ?
C104 C108 . 1.518(6) ?
C104 H104 . 1.000000 ?
C105 H10D . 0.980000 ?
C105 H10E . 0.980000 ?
C105 H10F . 0.980000 ?
C106 H10G . 0.980000 ?
C106 H10H . 0.980000 ?
C106 H10I . 0.980000 ?
C107 H10J . 0.980000 ?
C107 H10K . 0.980000 ?
C107 H10L . 0.980000 ?
C108 H10M . 0.980000 ?
C108 H10N . 0.980000 ?
C108 H10O . 0.980000 ?
C8' C7' . 1.376(17) ?
C8' N2' . 1.381(13) ?
C7' N1' . 1.372(13) ?
N1' C9' . 1.386(13) ?
N1' C56 . 1.460(12) ?
C9' N2' . 1.374(12) ?
C9' S4' . 1.660(9) ?
C1 C113 . 1.381(15) ?
C1 N2' . 1.412(12) ?
C1 C2 . 1.418(16) ?
C49 C113 . 1.393(16) ?
C49 C48 . 1.402(17) ?
C49 H49 . 0.950000 ?
C47 C48 . 1.389(14) ?
C47 C2 . 1.400(13) ?
C47 H47 . 0.950000 ?
C2 C43A . 1.490(16) ?
C48 H48 . 0.950000 ?
C61 C116 . 1.402(14) ?
C61 C109 . 1.419(15) ?
C109 C60 . 1.345(15) ?
C109 C43 . 1.549(12) ?
C60 C35 . 1.426(13) ?
C60 H60 . 0.950000 ?
C35 C63 . 1.348(17) ?
C35 H35 . 0.950000 ?
C63 C116 . 1.414(17) ?
C63 H63 . 0.950000 ?
C113 C173 . 1.539(17) ?
C41 C37 . 1.526(14) ?
C41 H41A . 0.980000 ?
C41 H41B . 0.980000 ?
C41 H41C . 0.980000 ?
C44 C43 . 1.509(18) ?
C44 H44A . 0.980000 ?
C44 H44B . 0.980000 ?
C44 H44C . 0.980000 ?
C37 C116 . 1.495(16) ?
C37 C42 . 1.530(15) ?
C37 H37 . 1.000000 ?
C42 H42A . 0.980000 ?
C42 H42B . 0.980000 ?
C42 H42C . 0.980000 ?
C43 C58 . 1.546(12) ?
C43 H43 . 1.000000 ?
C58 H58A . 0.980000 ?
C58 H58B . 0.980000 ?
C58 H58C . 0.980000 ?
C75 C50 . 1.357(14) ?
C75 C46 . 1.386(16) ?
C75 H45 . 0.950000 ?
C46 C57 . 1.393(14) ?
C46 H46 . 0.950000 ?
C57 C56 . 1.402(13) ?
C57 C59 . 1.517(15) ?
C56 C55 . 1.362(14) ?
C55 C50 . 1.403(14) ?
C55 C67A . 1.520(13) ?
C50 H50 . 0.950000 ?
C75' C46A . 1.342(19) ?
C75' C50A . 1.381(16) ?
C75' H45A . 0.950000 ?
C46A C57A . 1.392(18) ?
C46A H46A . 0.950000 ?
C50A C55A . 1.410(16) ?
C50A H50A . 0.950000 ?
C56A C55A . 1.311(16) ?
C56A C57A . 1.443(14) ?
C57A C59A . 1.485(18) ?
C55A C83A . 1.552(17) ?
C59 C62 . 1.541(13) ?
C59 C11A . 1.545(16) ?
C59 H59 . 1.000000 ?
C62 H62A . 0.980000 ?
C62 H62B . 0.980000 ?
C62 H62C . 0.980000 ?
C11A H66A . 0.980000 ?
C11A H66B . 0.980000 ?
C11A H66C . 0.980000 ?
C62A C59A . 1.538(14) ?
C62A H62D . 0.980000 ?
C62A H62E . 0.980000 ?
C62A H62F . 0.980000 ?
C59A C11B . 1.564(17) ?
C59A H59A . 1.000000 ?
C11B H66D . 0.980000 ?
C11B H66E . 0.980000 ?
C11B H66F . 0.980000 ?
C67 C67A . 1.520(19) ?
C67 H67A . 0.980000 ?
C67 H67B . 0.980000 ?
C67 H67C . 0.980000 ?
C115 C83A . 1.52(2) ?
C115 H11A . 0.980000 ?
C115 H11B . 0.980000 ?
C115 H11C . 0.980000 ?
C67A C68A . 1.536(14) ?
C67A H67D . 1.000000 ?
C68A H68A . 0.980000 ?
C68A H68B . 0.980000 ?
C68A H68C . 0.980000 ?
C83A C68 . 1.505(17) ?
C83A H83A . 1.000000 ?
C68 H68D . 0.980000 ?
C68 H68E . 0.980000 ?
C68 H68F . 0.980000 ?
C43A C58A . 1.521(17) ?
C43A C44A . 1.535(17) ?
C43A H43A . 1.000000 ?
C44A H44D . 0.980000 ?
C44A H44E . 0.980000 ?
C44A H44F . 0.980000 ?
C58A H58D . 0.980000 ?
C58A H58E . 0.980000 ?
C58A H58F . 0.980000 ?
C36 C173 . 1.488(18) ?
C36 H36A . 0.980000 ?
C36 H36B . 0.980000 ?
C36 H36C . 0.980000 ?
C114 C173 . 1.526(18) ?
C114 H11D . 0.980000 ?
C114 H11E . 0.980000 ?
C114 H11F . 0.980000 ?
C173 H173 . 1.000000 ?

loop_
_geom_torsion_atom_site_label_1
_geom_torsion_atom_site_label_2
_geom_torsion_atom_site_label_3
_geom_torsion_atom_site_label_4
_geom_torsion_site_symmetry_1
_geom_torsion_site_symmetry_2
_geom_torsion_site_symmetry_3
_geom_torsion_site_symmetry_4
_geom_torsion
_geom_torsion_publ_flag
C39 C4 C5 C6 . . . . 0.8(6) ?
C4 C5 C6 C38 . . . . -2.6(5) ?
C4 C5 C6 C53 . . . . 179.3(4) ?
C16 N4 C14 C15 . . . . 0.7(4) ?
C38 N4 C14 C15 . . . . -174.1(4) ?
C16 N4 C14 S2 . . . . -179.4(3) ?
C38 N4 C14 S2 . . . . 5.8(5) ?
Cu1 S2 C14 C15 . . . . -88.4(4) ?
Cu1 S2 C14 N4 . . . . 91.7(3) ?
C14 N4 C16 N3 . . . . -0.6(5) ?
C38 N4 C16 N3 . . . . 174.4(4) ?
C15 N3 C16 N4 . . . . 0.4(5) ?
C26 N3 C16 N4 . . . . 178.9(4) ?
C13 C11 C12 C97 . . . . 0.6(6) ?
C12 C11 C13 C111 . . . . -0.1(6) ?
C11 C13 C111 C96 . . . . -1.7(5) ?
C11 C13 C111 C104 . . . . 179.5(3) ?
C64 N5 C66 C65 . . . . 0.1(4) ?
C96 N5 C66 C65 . . . . -178.8(3) ?
C66 N5 C64 N6 . . . . 0.1(4) ?
C96 N5 C64 N6 . . . . 179.0(3) ?
C65 N6 C64 N5 . . . . -0.2(4) ?
C93 N6 C64 N5 . . . . 177.1(3) ?
C95 C20 C21 C22 . . . . 1.3(5) ?
C20 C21 C22 C93 . . . . -1.3(5) ?
C20 C21 C22 C101 . . . . -179.1(3) ?
C29 C25 C26 C27 . . . . -2.7(6) ?
C30 C25 C26 C27 . . . . 179.3(4) ?
C29 C25 C26 N3 . . . . 176.8(4) ?
C30 C25 C26 N3 . . . . -1.2(6) ?
C16 N3 C26 C27 . . . . 79.6(5) ?
C15 N3 C26 C27 . . . . -102.2(5) ?
C16 N3 C26 C25 . . . . -100.0(5) ?
C15 N3 C26 C25 . . . . 78.3(5) ?
C25 C26 C27 C10 . . . . 3.3(6) ?
N3 C26 C27 C10 . . . . -176.2(3) ?
C25 C26 C27 C112 . . . . -175.8(4) ?
N3 C26 C27 C112 . . . . 4.7(5) ?
C28 C10 C27 C26 . . . . -1.9(6) ?
C28 C10 C27 C112 . . . . 177.2(4) ?
C33 C112 C27 C26 . . . . -92.4(4) ?
C40 C112 C27 C26 . . . . 144.7(4) ?
C33 C112 C27 C10 . . . . 88.6(4) ?
C40 C112 C27 C10 . . . . -34.4(5) ?
C27 C10 C28 C29 . . . . 0.1(8) ?
C10 C28 C29 C25 . . . . 0.5(9) ?
C26 C25 C29 C28 . . . . 0.7(7) ?
C30 C25 C29 C28 . . . . 178.7(5) ?
C26 C25 C30 C31 . . . . 97.1(6) ?
C29 C25 C30 C31 . . . . -80.7(6) ?
C26 C25 C30 C34 . . . . -137.3(4) ?
C29 C25 C30 C34 . . . . 44.9(7) ?
N4 C14 C15 N3 . . . . -0.4(4) ?
S2 C14 C15 N3 . . . . 179.7(3) ?
C16 N3 C15 C14 . . . . 0.0(4) ?
C26 N3 C15 C14 . . . . -178.4(4) ?
C9 N2 C8 C7 . . . . -0.3(11) ?
C61 N2 C8 C7 . . . . -171.0(9) ?
C9 N2 C8 S3 . . . . -179.5(9) ?
C61 N2 C8 S3 . . . . 9.7(15) ?
C9 N1 C7 C8 . . . . 3.4(12) ?
C56A N1 C7 C8 . . . . 172.5(10) ?
C9 N1 C7 S1 . . . . -175.9(9) ?
C56A N1 C7 S1 . . . . -6.8(16) ?
N2 C8 C7 N1 . . . . -1.8(11) ?
S3 C8 C7 N1 . . . . 177.4(9) ?
N2 C8 C7 S1 . . . . 177.5(9) ?
S3 C8 C7 S1 . . . . -3.2(16) ?
C7 N1 C9 N2 . . . . -3.6(12) ?
C56A N1 C9 N2 . . . . -172.9(9) ?
C7 N1 C9 S4 . . . . 177.3(8) ?
C56A N1 C9 S4 . . . . 8.0(17) ?
C8 N2 C9 N1 . . . . 2.3(12) ?
C61 N2 C9 N1 . . . . 172.8(9) ?
C8 N2 C9 S4 . . . . -178.5(8) ?
C61 N2 C9 S4 . . . . -8.0(15) ?
C5 C6 C38 C3 . . . . 2.8(5) ?
C53 C6 C38 C3 . . . . -179.1(3) ?
C5 C6 C38 N4 . . . . -173.8(3) ?
C53 C6 C38 N4 . . . . 4.3(5) ?
C39 C3 C38 C6 . . . . -1.1(5) ?
C51 C3 C38 C6 . . . . 178.9(4) ?
C39 C3 C38 N4 . . . . 175.5(3) ?
C51 C3 C38 N4 . . . . -4.5(5) ?
C16 N4 C38 C6 . . . . 84.0(5) ?
C14 N4 C38 C6 . . . . -101.9(4) ?
C16 N4 C38 C3 . . . . -92.8(4) ?
C14 N4 C38 C3 . . . . 81.2(5) ?
C5 C4 C39 C3 . . . . 1.1(6) ?
C38 C3 C39 C4 . . . . -0.9(5) ?
C51 C3 C39 C4 . . . . 179.1(4) ?
C39 C3 C51 C52 . . . . 65.8(5) ?
C38 C3 C51 C52 . . . . -114.3(4) ?
C39 C3 C51 C18 . . . . -58.6(5) ?
C38 C3 C51 C18 . . . . 121.3(4) ?
C38 C6 C53 C87 . . . . 129.3(4) ?
C5 C6 C53 C87 . . . . -52.7(5) ?
C38 C6 C53 C54 . . . . -107.4(4) ?
C5 C6 C53 C54 . . . . 70.6(5) ?
C45 N7 C69 C70 . . . . -83.9(6) ?
C94 N7 C69 C70 . . . . 104.2(6) ?
C45 N7 C69 C74 . . . . 96.4(6) ?
C94 N7 C69 C74 . . . . -75.5(6) ?
C74 C69 C70 C71 . . . . 1.4(6) ?
N7 C69 C70 C71 . . . . -178.3(3) ?
C74 C69 C70 C78 . . . . -179.6(4) ?
N7 C69 C70 C78 . . . . 0.7(6) ?
C69 C70 C71 C72 . . . . 0.0(6) ?
C78 C70 C71 C72 . . . . -179.0(4) ?
C70 C71 C72 C73 . . . . -0.8(6) ?
C71 C72 C73 C74 . . . . 0.2(6) ?
C72 C73 C74 C69 . . . . 1.1(6) ?
C72 C73 C74 C80 . . . . -177.6(4) ?
C70 C69 C74 C73 . . . . -1.9(6) ?
N7 C69 C74 C73 . . . . 177.7(3) ?
C70 C69 C74 C80 . . . . 176.7(4) ?
N7 C69 C74 C80 . . . . -3.7(6) ?
C88 N8 C45 N7 . . . . 2.8(6) ?
C82 N8 C45 N7 . . . . 176.1(5) ?
C88 N8 C45 S8 . . . . -177.5(5) ?
C82 N8 C45 S8 . . . . -4.2(8) ?
C94 N7 C45 N8 . . . . -2.5(6) ?
C69 N7 C45 N8 . . . . -175.2(5) ?
C94 N7 C45 S8 . . . . 177.8(5) ?
C69 N7 C45 S8 . . . . 5.1(9) ?
C45 N8 C88 C94 . . . . -2.0(7) ?
C82 N8 C88 C94 . . . . -175.1(6) ?
C45 N8 C88 S6 . . . . 175.6(5) ?
C82 N8 C88 S6 . . . . 2.6(9) ?
Cu2 S6 C88 N8 . . . . -180.0(5) ?
Cu2 S6 C88 C94 . . . . -2.8(6) ?
C45 N7 C94 C88 . . . . 1.3(7) ?
C69 N7 C94 C88 . . . . 174.2(5) ?
C45 N7 C94 S7 . . . . 179.8(5) ?
C69 N7 C94 S7 . . . . -7.4(9) ?
N8 C88 C94 N7 . . . . 0.4(7) ?
S6 C88 C94 N7 . . . . -177.2(5) ?
N8 C88 C94 S7 . . . . -178.0(5) ?
S6 C88 C94 S7 . . . . 4.3(9) ?
Cu2 S7 C94 N7 . . . . 179.2(5) ?
Cu2 S7 C94 C88 . . . . -2.6(6) ?
C69 C70 C78 C79 . . . . -99.8(5) ?
C71 C70 C78 C79 . . . . 79.1(6) ?
C69 C70 C78 C17 . . . . 136.0(5) ?
C71 C70 C78 C17 . . . . -45.1(6) ?
C73 C74 C80 C81 . . . . 74.8(5) ?
C69 C74 C80 C81 . . . . -103.8(5) ?
C73 C74 C80 C76 . . . . -50.6(6) ?
C69 C74 C80 C76 . . . . 130.9(5) ?
C45 N8 C82 C83 . . . . -79.6(6) ?
C88 N8 C82 C83 . . . . 92.7(6) ?
C45 N8 C82 C86 . . . . 99.6(6) ?
C88 N8 C82 C86 . . . . -88.1(7) ?
C86 C82 C83 C24 . . . . -2.9(6) ?
N8 C82 C83 C24 . . . . 176.3(3) ?
C86 C82 C83 C89 . . . . 176.7(4) ?
N8 C82 C83 C89 . . . . -4.1(5) ?
C84 C24 C83 C82 . . . . -0.4(6) ?
C84 C24 C83 C89 . . . . 180.0(3) ?
C83 C24 C84 C85 . . . . 2.1(6) ?
C24 C84 C85 C86 . . . . -0.6(6) ?
C84 C85 C86 C82 . . . . -2.4(6) ?
C84 C85 C86 C91 . . . . 178.2(4) ?
C83 C82 C86 C85 . . . . 4.2(6) ?
N8 C82 C86 C85 . . . . -174.9(3) ?
C83 C82 C86 C91 . . . . -176.4(5) ?
N8 C82 C86 C91 . . . . 4.4(7) ?
N5 C66 C65 N6 . . . . -0.2(4) ?
N5 C66 C65 S5 . . . . 179.2(3) ?
C64 N6 C65 C66 . . . . 0.3(4) ?
C93 N6 C65 C66 . . . . -177.0(3) ?
C64 N6 C65 S5 . . . . -179.2(3) ?
C93 N6 C65 S5 . . . . 3.5(5) ?
Cu2 S5 C65 C66 . . . . -7.2(4) ?
Cu2 S5 C65 N6 . . . . 172.1(2) ?
C82 C83 C89 C90 . . . . 119.8(5) ?
C24 C83 C89 C90 . . . . -60.5(5) ?
C82 C83 C89 C98 . . . . -114.0(5) ?
C24 C83 C89 C98 . . . . 65.6(5) ?
C85 C86 C91 C92 . . . . 119.4(9) ?
C82 C86 C91 C92 . . . . -60.0(12) ?
C85 C86 C91 C99 . . . . -73.6(8) ?
C82 C86 C91 C99 . . . . 107.0(6) ?
C21 C22 C93 C77 . . . . 0.3(5) ?
C101 C22 C93 C77 . . . . 178.1(3) ?
C21 C22 C93 N6 . . . . 179.7(3) ?
C101 C22 C93 N6 . . . . -2.5(4) ?
C64 N6 C93 C77 . . . . -78.3(4) ?
C65 N6 C93 C77 . . . . 98.6(4) ?
C64 N6 C93 C22 . . . . 102.3(4) ?
C65 N6 C93 C22 . . . . -80.8(4) ?
C22 C93 C77 C95 . . . . 0.7(5) ?
N6 C93 C77 C95 . . . . -178.7(3) ?
C22 C93 C77 C100 . . . . -179.1(3) ?
N6 C93 C77 C100 . . . . 1.5(5) ?
C21 C20 C95 C77 . . . . -0.2(5) ?
C93 C77 C95 C20 . . . . -0.7(5) ?
C100 C77 C95 C20 . . . . 179.1(3) ?
C13 C111 C96 C97 . . . . 3.3(5) ?
C104 C111 C96 C97 . . . . -178.0(3) ?
C13 C111 C96 N5 . . . . -177.7(3) ?
C104 C111 C96 N5 . . . . 1.1(5) ?
C64 N5 C96 C111 . . . . 87.9(4) ?
C66 N5 C96 C111 . . . . -93.4(4) ?
C64 N5 C96 C97 . . . . -93.0(4) ?
C66 N5 C96 C97 . . . . 85.7(4) ?
C111 C96 C97 C12 . . . . -2.8(5) ?
N5 C96 C97 C12 . . . . 178.2(3) ?
C111 C96 C97 C102 . . . . 176.3(3) ?
N5 C96 C97 C102 . . . . -2.7(5) ?
C11 C12 C97 C96 . . . . 0.7(5) ?
C11 C12 C97 C102 . . . . -178.4(3) ?
C95 C77 C100 C32 . . . . 60.0(4) ?
C93 C77 C100 C32 . . . . -120.2(4) ?
C95 C77 C100 C19 . . . . -64.7(4) ?
C93 C77 C100 C19 . . . . 115.2(4) ?
C21 C22 C101 C106 . . . . -31.2(5) ?
C93 C22 C101 C106 . . . . 151.1(3) ?
C21 C22 C101 C23 . . . . 94.6(4) ?
C93 C22 C101 C23 . . . . -83.1(4) ?
C96 C97 C102 C103 . . . . 114.4(4) ?
C12 C97 C102 C103 . . . . -66.6(5) ?
C96 C97 C102 C107 . . . . -119.8(5) ?
C12 C97 C102 C107 . . . . 59.3(6) ?
C96 C111 C104 C105 . . . . -105.3(4) ?
C13 C111 C104 C105 . . . . 73.4(5) ?
C96 C111 C104 C108 . . . . 129.5(4) ?
C13 C111 C104 C108 . . . . -51.8(5) ?
Cu1 S3' C8' C7' . . . . 2.9(12) ?
Cu1 S3' C8' N2' . . . . -177.3(9) ?
N2' C8' C7' N1' . . . . -2.3(12) ?
S3' C8' C7' N1' . . . . 177.5(10) ?
N2' C8' C7' S1' . . . . 177.9(9) ?
S3' C8' C7' S1' . . . . -2.3(17) ?
Cu1 S1' C7' N1' . . . . -179.8(9) ?
Cu1 S1' C7' C8' . . . . -0.2(11) ?
C8' C7' N1' C9' . . . . 4.2(12) ?
S1' C7' N1' C9' . . . . -176.0(9) ?
C8' C7' N1' C56 . . . . 174.8(9) ?
S1' C7' N1' C56 . . . . -5.4(15) ?
C7' N1' C9' N2' . . . . -4.4(11) ?
C56 N1' C9' N2' . . . . -174.8(8) ?
C7' N1' C9' S4' . . . . 176.0(8) ?
C56 N1' C9' S4' . . . . 5.6(14) ?
C48 C47 C2 C1 . . . . -2.5(15) ?
C48 C47 C2 C43A . . . . -179.5(10) ?
C113 C1 C2 C47 . . . . 0.8(15) ?
N2' C1 C2 C47 . . . . -179.7(9) ?
C113 C1 C2 C43A . . . . 177.6(10) ?
N2' C1 C2 C43A . . . . -2.8(15) ?
C2 C47 C48 C49 . . . . 2.1(17) ?
C113 C49 C48 C47 . . . . 0.2(19) ?
C9 N2 C61 C116 . . . . -88.5(11) ?
C8 N2 C61 C116 . . . . 80.9(13) ?
C9 N2 C61 C109 . . . . 94.4(13) ?
C8 N2 C61 C109 . . . . -96.3(11) ?
C116 C61 C109 C60 . . . . 2.0(15) ?
N2 C61 C109 C60 . . . . 179.0(9) ?
C116 C61 C109 C43 . . . . -179.7(9) ?
N2 C61 C109 C43 . . . . -2.7(14) ?
C61 C109 C60 C35 . . . . -2.3(15) ?
C43 C109 C60 C35 . . . . 179.4(9) ?
C109 C60 C35 C63 . . . . 2.1(16) ?
C60 C35 C63 C116 . . . . -1.7(17) ?
N1' C9' N2' C8' . . . . 2.9(11) ?
S4' C9' N2' C8' . . . . -177.5(8) ?
N1' C9' N2' C1 . . . . 169.4(9) ?
S4' C9' N2' C1 . . . . -11.0(15) ?
C7' C8' N2' C9' . . . . -0.4(12) ?
S3' C8' N2' C9' . . . . 179.8(9) ?
C7' C8' N2' C1 . . . . -166.8(10) ?
S3' C8' N2' C1 . . . . 13.4(16) ?
C113 C1 N2' C9' . . . . -86.4(12) ?
C2 C1 N2' C9' . . . . 94.0(12) ?
C113 C1 N2' C8' . . . . 77.9(14) ?
C2 C1 N2' C8' . . . . -101.7(12) ?
N2' C1 C113 C49 . . . . -178.2(9) ?
C2 C1 C113 C49 . . . . 1.3(16) ?
N2' C1 C113 C173 . . . . 1.3(15) ?
C2 C1 C113 C173 . . . . -179.1(10) ?
C48 C49 C113 C1 . . . . -1.8(17) ?
C48 C49 C113 C173 . . . . 178.6(11) ?
C60 C109 C43 C44 . . . . -54.9(12) ?
C61 C109 C43 C44 . . . . 126.7(11) ?
C60 C109 C43 C58 . . . . 65.4(15) ?
C61 C109 C43 C58 . . . . -112.9(12) ?
N2 C61 C116 C63 . . . . -178.5(9) ?
C109 C61 C116 C63 . . . . -1.5(14) ?
N2 C61 C116 C37 . . . . 2.4(14) ?
C109 C61 C116 C37 . . . . 179.5(9) ?
C35 C63 C116 C61 . . . . 1.4(16) ?
C35 C63 C116 C37 . . . . -179.6(10) ?
C41 C37 C116 C61 . . . . -129.6(10) ?
C42 C37 C116 C61 . . . . 109.7(11) ?
C41 C37 C116 C63 . . . . 51.3(14) ?
C42 C37 C116 C63 . . . . -69.3(12) ?
C50 C75 C46 C57 . . . . 1.5(16) ?
C75 C46 C57 C56 . . . . -1.3(14) ?
C75 C46 C57 C59 . . . . -177.5(10) ?
C46 C57 C56 C55 . . . . 3.1(14) ?
C59 C57 C56 C55 . . . . 179.4(10) ?
C46 C57 C56 N1' . . . . -175.2(8) ?
C59 C57 C56 N1' . . . . 1.1(14) ?
C7' N1' C56 C55 . . . . -93.5(12) ?
C9' N1' C56 C55 . . . . 75.7(13) ?
C7' N1' C56 C57 . . . . 84.9(12) ?
C9' N1' C56 C57 . . . . -105.9(11) ?
C57 C56 C55 C50 . . . . -5.0(15) ?
N1' C56 C55 C50 . . . . 173.3(8) ?
C57 C56 C55 C67A . . . . -177.4(9) ?
N1' C56 C55 C67A . . . . 0.9(15) ?
C46 C75 C50 C55 . . . . -3.5(16) ?
C56 C55 C50 C75 . . . . 5.1(15) ?
C67A C55 C50 C75 . . . . 177.9(9) ?
C50A C75' C46A C57A . . . . -5.(2) ?
C46A C75' C50A C55A . . . . 2.(2) ?
C9 N1 C56A C55A . . . . 72.3(15) ?
C7 N1 C56A C55A . . . . -95.5(13) ?
C9 N1 C56A C57A . . . . -106.8(11) ?
C7 N1 C56A C57A . . . . 85.4(13) ?
C75' C46A C57A C56A . . . . 3.1(19) ?
C75' C46A C57A C59A . . . . -175.7(12) ?
C55A C56A C57A C46A . . . . 0.6(17) ?
N1 C56A C57A C46A . . . . 179.6(10) ?
C55A C56A C57A C59A . . . . 179.4(11) ?
N1 C56A C57A C59A . . . . -1.6(15) ?
C57A C56A C55A C50A . . . . -2.6(19) ?
N1 C56A C55A C50A . . . . 178.5(11) ?
C57A C56A C55A C83A . . . . -177.1(11) ?
N1 C56A C55A C83A . . . . 3.9(19) ?
C75' C50A C55A C56A . . . . 1.(2) ?
C75' C50A C55A C83A . . . . 176.0(12) ?
C46 C57 C59 C62 . . . . 14.7(14) ?
C56 C57 C59 C62 . . . . -161.4(9) ?
C46 C57 C59 C11A . . . . -108.4(11) ?
C56 C57 C59 C11A . . . . 75.5(11) ?
C46A C57A C59A C62A . . . . 19.8(15) ?
C56A C57A C59A C62A . . . . -158.8(9) ?
C46A C57A C59A C11B . . . . -104.3(14) ?
C56A C57A C59A C11B . . . . 77.0(13) ?
C56 C55 C67A C67 . . . . 112.0(13) ?
C50 C55 C67A C67 . . . . -60.3(13) ?
C56 C55 C67A C68A . . . . -121.8(11) ?
C50 C55 C67A C68A . . . . 65.9(13) ?
C56A C55A C83A C68 . . . . -129.3(15) ?
C50A C55A C83A C68 . . . . 56.(2) ?
C56A C55A C83A C115 . . . . 103.9(16) ?
C50A C55A C83A C115 . . . . -70.7(14) ?
C47 C2 C43A C58A . . . . 68.2(14) ?
C1 C2 C43A C58A . . . . -108.6(12) ?
C47 C2 C43A C44A . . . . -55.1(13) ?
C1 C2 C43A C44A . . . . 128.1(11) ?
C1 C113 C173 C36 . . . . 106.5(12) ?
C49 C113 C173 C36 . . . . -74.0(14) ?
C1 C113 C173 C114 . . . . -126.1(12) ?
C49 C113 C173 C114 . . . . 53.4(14) ?
N2 C8 S3 Cu1 . . . . 176.8(9) ?
C7 C8 S3 Cu1 . . . . -2.3(11) ?
N1 C7 S1 Cu1 . . . . -175.0(9) ?
C8 C7 S1 Cu1 . . . . 5.8(11) ?
